data_7125474
loop_
_publ_author_name
'Richter, Bodo'
'Meetsma, Auke'
'Hessen, Bart'
'Teuben, Jan H.'

_publ_section_title
;
 Synthesis and structural characterisation of a boralumoxane capable of
 activating a zirconocene ethene polymerisation catalyst
;
_journal_issue 14
_journal_name_full 'Chemical Communications'
_journal_page_first 1286
_journal_paper_doi 10.1039/b103670j
_journal_year 2001
_chemical_compound_source 'see text'
_chemical_formula_moiety 'C64 H104 Al4 B4 O8, 2.5(C6 H6)'
_chemical_formula_sum 'C79 H119 Al4 B4 O8'
_chemical_formula_weight 1347,96
_space_group_IT_number 2
_space_group_name_Hall '-P 1'
_space_group_name_H-M_alt 'P -1'
_symmetry_cell_setting triclinic
_symmetry_space_group_name_Hall '-P 1'
_symmetry_space_group_name_H-M 'P -1'
_atom_sites_solution_hydrogens difmap
_atom_sites_solution_primary Patterson
_atom_sites_solution_secondary direct
_audit_creation_date '2001-05-23  10:27:12'
_audit_creation_method 'PLATON <TABLE ACC> option'
_audit_update_record
;
?
;
_cell_angle_alpha 79.888(1)
_cell_angle_beta 86.886(1)
_cell_angle_gamma 65.389(1)
_cell_formula_units_Z 2
_cell_length_a 14.0027(5)
_cell_length_b 14.2483(5)
_cell_length_c 22.7478(9)
_cell_measurement_reflns_used 9078
_cell_measurement_temperature 200
_cell_measurement_theta_max 28.29
_cell_measurement_theta_min 2.33
_cell_volume 4061.2(3)
_computing_cell_refinement 'SAINT, Bruker Version 6.02A, 2000'
_computing_data_collection 'SMART, Bruker Version 5.168, 2000'
_computing_data_reduction 'XPREP, Bruker Version 5.1/NT, 2000'
_computing_molecular_graphics
;
PLUTO (Meetsma, 2001) 
PLATON (Spek, 1994)
;
_computing_publication_material
;
PLATON (Spek, 1990)
SHELXL (Sheldrick, 1997)
;
_computing_structure_refinement 'SHELXL-97 (Sheldrick, 1997)'
_computing_structure_solution
;
DIRDIF-99 (Beurskens et al., 1999)
;
_diffrn_ambient_temperature 200(1)
_diffrn_detector_area_resol_mean '4096x4096 / 62x62 (binned 512)'
_diffrn_measured_fraction_theta_full 0.944
_diffrn_measured_fraction_theta_max 0.944
_diffrn_measurement_device_type
;
Bruker Smart Apex 
;
_diffrn_measurement_method 'phi and omega scans'
_diffrn_radiation_detector
;
CCD area-detector
;
_diffrn_radiation_monochromator 'parallel mounted graphite'
_diffrn_radiation_source 'fine focus sealed Siemens Mo tube '
_diffrn_radiation_type MoK\a
_diffrn_radiation_wavelength 0.71073
_diffrn_reflns_av_R_equivalents 0.0274
_diffrn_reflns_av_sigmaI/netI 0.0559
_diffrn_reflns_limit_h_max 18
_diffrn_reflns_limit_h_min -19
_diffrn_reflns_limit_k_max 19
_diffrn_reflns_limit_k_min -18
_diffrn_reflns_limit_l_max 30
_diffrn_reflns_limit_l_min -29
_diffrn_reflns_number 38591
_diffrn_reflns_reduction_process
;
Intensity data were corrected for Lorentz and polarization
effects, decay and absorption and reduced to F~o~^2^
using SAINT (Bruker, 2000) and SADABS (Sheldrick, 2001)

Intensity data were corrected for Lorentz and polarization effects,
scale variation, for absorption and reduced to F~o~^2^
;
_diffrn_reflns_theta_full 29.02
_diffrn_reflns_theta_max 29.02
_diffrn_reflns_theta_min 2.33
_exptl_absorpt_coefficient_mu 0.108
_exptl_absorpt_correction_T_max 0.9872
_exptl_absorpt_correction_T_min 0.9482
_exptl_absorpt_correction_type multi-scan
_exptl_absorpt_process_details 'Sheldrick, Bruker, 2000)'
_exptl_crystal_colour colorless
_exptl_crystal_density_diffrn 1.102
_exptl_crystal_density_method 'Not Measured'
_exptl_crystal_description block
_exptl_crystal_F_000 1458
_exptl_crystal_size_max 0.500
_exptl_crystal_size_mid 0.480
_exptl_crystal_size_min 0.120
_refine_diff_density_max 0.686
_refine_diff_density_min -0.288
_refine_diff_density_rms 0.056
_refine_ls_extinction_method none
_refine_ls_goodness_of_fit_ref 1.030
_refine_ls_hydrogen_treatment refall
_refine_ls_matrix_type full
_refine_ls_number_parameters 912
_refine_ls_number_reflns 20435
_refine_ls_number_restraints 0
_refine_ls_restrained_S_all 1.030
_refine_ls_R_factor_all 0.0910
_refine_ls_R_factor_gt 0.0582
_refine_ls_shift/su_max 0.618
_refine_ls_shift/su_mean 0.044
_refine_ls_structure_factor_coef Fsqd
_refine_ls_weighting_details 'calc w=1/[\s^2^(Fo^2^)+(0.0889P)^2^+0.5086P] where P=(Fo^2^+2Fc^2^)/3'
_refine_ls_weighting_scheme calc
_refine_ls_wR_factor_gt 0.1498
_refine_ls_wR_factor_ref 0.1689
_reflns_number_gt 13923
_reflns_number_total 20435
_reflns_threshold_expression >2sigma(I)
_cod_data_source_file b103670j.txt
_cod_data_source_block c79h119a
_cod_depositor_comments
;
The following automatic conversions were performed:

data item '_exptl_absorpt_correction_type' value 'Multi-Scan' was
changed to 'multi-scan' in accordance with the
/home/saulius/struct/COD-crude-data/automatic-downloads/DataCite-retrospective/RSC/depositions/lib/dictionaries/cif_core.dic
dictionary named 'cif_core.dic' version 2.4.2 last updated on
2011-04-26.

data item '_symmetry_cell_setting' value 'Triclinic' was changed to
'triclinic' in accordance with the
/home/saulius/struct/COD-crude-data/automatic-downloads/DataCite-retrospective/RSC/depositions/lib/dictionaries/cif_core.dic
dictionary named 'cif_core.dic' version 2.4.2 last updated on
2011-04-26.

Automatic conversion script
Id: cif_fix_values 6909 2019-04-08 15:41:33Z antanas 
;
_cod_database_code 7125474

loop_
_symmetry_equiv_pos_as_xyz
x,y,z
-x,-y,-z

loop_
_atom_site_aniso_label
_atom_site_aniso_U_11
_atom_site_aniso_U_22
_atom_site_aniso_U_33
_atom_site_aniso_U_23
_atom_site_aniso_U_13
_atom_site_aniso_U_12
Al1 0.0199(2) 0.0230(3) 0.0209(3) -0.0037(2) 0.0007(2) -0.0092(2)
Al2 0.0206(3) 0.0309(3) 0.0309(3) -0.0018(2) -0.0011(2) -0.0095(2)
Al3 0.0231(3) 0.0313(3) 0.0214(3) -0.0020(2) -0.0005(2) -0.0105(2)
Al4 0.0235(3) 0.0277(3) 0.0249(3) -0.0028(2) 0.0022(2) -0.0119(2)
O1 0.0209(6) 0.0264(7) 0.0277(7) -0.0027(5) 0.0003(5) -0.0099(5)
O2 0.0222(6) 0.0255(6) 0.0264(6) -0.0021(5) -0.0002(5) -0.0118(5)
O3 0.0227(6) 0.0312(7) 0.0266(7) -0.0019(5) 0.0000(5) -0.0060(5)
O4 0.0225(6) 0.0237(6) 0.0234(6) -0.0047(5) 0.0030(5) -0.0087(5)
O5 0.0224(6) 0.0234(6) 0.0256(6) -0.0013(5) -0.0001(5) -0.0085(5)
O6 0.0273(7) 0.0400(8) 0.0311(7) 0.0037(6) -0.0030(5) -0.0150(6)
O7 0.0246(6) 0.0303(7) 0.0226(6) -0.0062(5) 0.0007(5) -0.0134(5)
O8 0.0324(7) 0.0391(8) 0.0290(7) -0.0061(6) 0.0006(5) -0.0210(6)
C1 0.0234(9) 0.0340(10) 0.0323(10) 0.0010(8) -0.0014(7) -0.0130(8)
C2 0.0337(10) 0.0360(11) 0.0518(13) -0.0016(10) 0.0039(9) -0.0190(9)
C3 0.0559(15) 0.0443(14) 0.086(2) -0.0004(14) 0.0167(14) -0.0306(13)
C4 0.0599(17) 0.0633(18) 0.077(2) 0.0080(15) 0.0223(15) -0.0351(15)
C5 0.0429(13) 0.0605(16) 0.0480(14) 0.0023(12) 0.0155(11) -0.0228(12)
C6 0.0277(10) 0.0435(12) 0.0326(11) 0.0015(9) 0.0019(8) -0.0145(9)
C7 0.0425(12) 0.0371(12) 0.0646(16) -0.0158(11) 0.0083(11) -0.0228(10)
C8 0.0512(16) 0.0548(17) 0.093(2) -0.0205(16) 0.0090(15) -0.0096(13)
C9 0.0671(18) 0.0617(18) 0.094(2) -0.0335(16) 0.0058(16) -0.0410(15)
C10 0.0404(12) 0.0493(13) 0.0358(12) -0.0103(10) 0.0122(9) -0.0172(10)
C11 0.0575(16) 0.0728(19) 0.0512(16) -0.0191(14) 0.0254(13) -0.0206(14)
C12 0.0639(18) 0.084(2) 0.074(2) -0.0338(17) 0.0078(15) -0.0357(17)
C13 0.0272(9) 0.0239(9) 0.0287(10) -0.0043(7) 0.0035(7) -0.0089(7)
C14 0.0320(10) 0.0287(10) 0.0325(10) -0.0073(8) 0.0029(8) -0.0110(8)
C15 0.0419(12) 0.0428(12) 0.0411(12) -0.0189(10) 0.0065(9) -0.0137(10)
C16 0.0398(12) 0.0518(14) 0.0532(14) -0.0287(12) 0.0152(10) -0.0130(11)
C17 0.0293(10) 0.0386(12) 0.0556(14) -0.0163(10) 0.0089(10) -0.0059(9)
C18 0.0264(9) 0.0279(10) 0.0357(11) -0.0056(8) 0.0033(8) -0.0077(8)
C19 0.0318(10) 0.0367(11) 0.0375(11) -0.0151(9) 0.0013(8) -0.0111(9)
C20 0.0470(14) 0.0596(16) 0.083(2) -0.0276(15) 0.0044(13) -0.0277(13)
C21 0.0498(15) 0.0617(17) 0.0546(16) 0.0024(13) -0.0122(12) -0.0115(13)
C22 0.0248(9) 0.0395(11) 0.0405(12) -0.0079(9) 0.0028(8) -0.0102(8)
C23 0.0556(15) 0.0572(16) 0.0476(14) 0.0022(12) -0.0096(12) -0.0212(13)
C24 0.0305(11) 0.0653(16) 0.0633(16) -0.0183(13) 0.0051(10) -0.0203(11)
C25 0.0233(8) 0.0250(9) 0.0273(9) -0.0013(7) -0.0014(7) -0.0078(7)
C26 0.0268(9) 0.0317(10) 0.0261(9) -0.0028(8) 0.0012(7) -0.0081(8)
C27 0.0367(11) 0.0430(12) 0.0274(10) 0.0012(9) 0.0024(8) -0.0137(9)
C28 0.0399(12) 0.0399(12) 0.0425(13) 0.0109(10) 0.0016(9) -0.0171(10)
C29 0.0397(11) 0.0286(10) 0.0487(13) 0.0025(9) -0.0042(10) -0.0156(9)
C30 0.0312(10) 0.0258(10) 0.0338(10) -0.0022(8) -0.0036(8) -0.0102(8)
C31 0.0430(11) 0.0347(11) 0.0264(10) -0.0064(8) -0.0004(8) -0.0128(9)
C32 0.0551(15) 0.0637(16) 0.0412(13) -0.0266(12) 0.0050(11) -0.0187(13)
C33 0.0472(13) 0.0504(14) 0.0463(13) -0.0096(11) -0.0020(10) -0.0250(11)
C34 0.0473(12) 0.0262(10) 0.0389(12) -0.0059(9) -0.0062(9) -0.0145(9)
C35 0.0506(14) 0.0673(18) 0.0668(18) -0.0299(14) -0.0075(13) -0.0229(13)
C36 0.0480(13) 0.0437(13) 0.0496(14) -0.0142(11) 0.0039(11) -0.0171(11)
C37 0.0364(10) 0.0407(11) 0.0310(10) -0.0082(9) -0.0005(8) -0.0227(9)
C38 0.0448(12) 0.0529(14) 0.0416(12) -0.0194(11) 0.0007(10) -0.0241(11)
C39 0.0625(16) 0.0756(19) 0.0446(14) -0.0337(13) 0.0054(12) -0.0304(14)
C40 0.0689(17) 0.084(2) 0.0410(14) -0.0239(14) -0.0130(12) -0.0344(16)
C41 0.0520(14) 0.0688(17) 0.0448(14) -0.0133(12) -0.0133(11) -0.0279(13)
C42 0.0394(11) 0.0482(13) 0.0337(11) -0.0070(9) -0.0041(9) -0.0258(10)
C43 0.0314(10) 0.0563(14) 0.0416(12) -0.0135(10) -0.0037(9) -0.0200(10)
C44 0.0511(15) 0.0677(19) 0.0648(18) -0.0119(15) -0.0073(13) -0.0106(14)
C45 0.0596(17) 0.086(2) 0.0709(19) -0.0138(16) 0.0194(14) -0.0396(17)
C46 0.0452(14) 0.0665(18) 0.0641(17) -0.0403(15) -0.0006(12) -0.0131(12)
C47 0.063(2) 0.116(3) 0.103(3) -0.061(2) 0.0243(18) -0.036(2)
C48 0.080(3) 0.117(3) 0.094(3) 0.026(2) -0.025(2) -0.017(2)
C49 0.0332(10) 0.0474(13) 0.0385(12) -0.0052(10) -0.0039(9) -0.0216(10)
C50 0.0573(15) 0.0591(16) 0.0580(16) -0.0233(13) 0.0019(12) -0.0273(13)
C51 0.0486(14) 0.0717(18) 0.0498(15) 0.0011(13) -0.0163(11) -0.0297(13)
C52 0.0517(14) 0.0640(16) 0.0572(15) -0.0005(12) -0.0067(12) -0.0397(13)
C53 0.0345(11) 0.0365(12) 0.0469(13) -0.0041(10) 0.0018(9) -0.0043(9)
C54 0.0375(13) 0.0713(19) 0.0700(19) -0.0137(15) 0.0156(12) -0.0031(13)
C55 0.0590(16) 0.0378(14) 0.0679(18) -0.0008(12) -0.0062(14) 0.0002(12)
C56 0.0790(19) 0.0432(14) 0.0563(16) -0.0140(12) -0.0012(14) -0.0199(14)
C57 0.0369(11) 0.0443(12) 0.0251(10) 0.0002(9) -0.0015(8) -0.0171(9)
C58 0.0739(18) 0.0726(18) 0.0371(13) 0.0078(12) -0.0038(12) -0.0476(15)
C59 0.0513(13) 0.0656(16) 0.0258(11) -0.0036(10) -0.0022(9) -0.0303(12)
C60 0.0583(16) 0.0605(17) 0.0403(14) 0.0076(12) -0.0094(12) -0.0036(13)
C61 0.0280(9) 0.0344(11) 0.0334(10) -0.0035(8) 0.0088(8) -0.0126(8)
C62 0.0316(12) 0.0684(18) 0.0742(19) 0.0133(15) 0.0105(12) -0.0111(12)
C63 0.089(2) 0.0555(18) 0.106(3) -0.0209(17) 0.061(2) -0.0437(17)
C64 0.0591(18) 0.129(3) 0.0474(16) -0.0306(18) 0.0192(13) -0.0401(19)
B1 0.0254(10) 0.0292(11) 0.0216(10) -0.0064(8) 0.0008(7) -0.0130(8)
B2 0.0215(9) 0.0267(10) 0.0282(10) -0.0051(8) 0.0017(8) -0.0094(8)
B3 0.0274(10) 0.0228(10) 0.0232(10) -0.0060(8) 0.0003(8) -0.0075(8)
B4 0.0255(10) 0.0300(11) 0.0299(11) -0.0089(9) 0.0001(8) -0.0117(8)
C65 0.054(2) 0.078(3) 0.188(6) 0.038(4) 0.000(3) -0.021(2)
C66 0.053(2) 0.178(6) 0.093(3) 0.000(4) -0.022(2) 0.014(3)
C67 0.067(2) 0.082(3) 0.211(6) -0.054(4) -0.049(3) -0.009(2)
C68 0.104(4) 0.130(5) 0.175(6) 0.016(4) -0.004(4) -0.084(3)
C69 0.173(6) 0.220(8) 0.121(5) -0.059(5) 0.065(4) -0.119(6)
C70 0.138(4) 0.089(3) 0.188(6) -0.072(4) 0.050(4) -0.059(3)
C71B 0.37(2) 0.225(17) 0.115(8) 0.029(9) -0.026(12) -0.198(17)
C72B 0.167(10) 0.213(13) 0.094(7) -0.020(7) 0.018(7) -0.017(9)
C73B 0.144(11) 0.42(3) 0.212(15) 0.156(18) -0.011(10) 0.085(14)
C74B 0.25(2) 0.49(3) 0.188(15) 0.152(18) -0.076(15) 0.09(2)
C75B 0.25(3) 0.86(6) 0.38(4) -0.19(4) 0.11(3) 0.22(3)
C76B 0.28(2) 0.32(2) 0.36(3) -0.21(2) -0.14(2) 0.166(19)
C77 0.0588(16) 0.0511(16) 0.0720(19) -0.0072(14) 0.0143(14) -0.0256(13)
C78 0.0482(14) 0.0464(14) 0.0704(18) -0.0100(13) -0.0087(13) -0.0165(12)
C79 0.0676(18) 0.0512(16) 0.0572(17) 0.0026(13) -0.0025(14) -0.0202(14)
C71A 0.157(19) 0.13(2) 0.78(8) -0.23(3) -0.26(4) 0.079(15)
C72A 1.4(3) 0.080(18) 0.51(9) -0.06(3) -0.44(13) -0.09(6)
C73A 0.24(3) 0.117(16) 0.19(3) 0.107(17) -0.11(2) -0.091(18)
C74A 0.21(3) 0.107(13) 0.36(4) -0.104(19) 0.21(3) -0.064(16)
C75A 0.088(14) 0.60(9) 0.35(5) -0.24(5) 0.15(2) 0.04(3)
C76A 0.124(19) 0.55(7) 1.06(13) -0.73(9) 0.21(4) -0.12(3)

loop_
_atom_site_label
_atom_site_type_symbol
_atom_site_thermal_displace_type
_atom_site_fract_x
_atom_site_fract_y
_atom_site_fract_z
_atom_site_occupancy
_atom_site_U_iso_or_equiv
Al1 Al Uani 0.30442(4) 0.95613(4) 0.27023(2) 1.000 0.0212(2)
Al2 Al Uani 0.56154(4) 0.83274(4) 0.31351(3) 1.000 0.0282(2)
Al3 Al Uani 0.19790(4) 1.09664(4) 0.17402(2) 1.000 0.0258(2)
Al4 Al Uani 0.16283(4) 0.89936(4) 0.33023(2) 1.000 0.0252(2)
O1 O Uani 0.44507(9) 0.93540(9) 0.26261(5) 1.000 0.0252(4)
O2 O Uani 0.30941(9) 1.07771(9) 0.22014(5) 1.000 0.0243(3)
O3 O Uani 0.09829(9) 1.15505(10) 0.22270(6) 1.000 0.0290(4)
O4 O Uani 0.17791(9) 1.02521(9) 0.30709(5) 1.000 0.0235(3)
O5 O Uani 0.30819(9) 0.84699(9) 0.32704(5) 1.000 0.0245(3)
O6 O Uani 0.48259(10) 0.78506(11) 0.36132(6) 1.000 0.0336(4)
O7 O Uani 0.23948(9) 0.95213(10) 0.20255(5) 1.000 0.0249(4)
O8 O Uani 0.13892(10) 0.87302(11) 0.26111(6) 1.000 0.0313(4)
C1 C Uani 0.48577(14) 1.08276(15) 0.18554(9) 1.000 0.0303(6)
C2 C Uani 0.47023(16) 1.18361(17) 0.19383(10) 1.000 0.0398(7)
C3 C Uani 0.5183(2) 1.2379(2) 0.15535(14) 1.000 0.0607(10)
C4 C Uani 0.5795(2) 1.1945(2) 0.10947(14) 1.000 0.0669(11)
C5 C Uani 0.59587(19) 1.0958(2) 0.10133(11) 1.000 0.0521(8)
C6 C Uani 0.55085(15) 1.03812(17) 0.13913(9) 1.000 0.0358(6)
C7 C Uani 0.40329(18) 1.23575(18) 0.24404(11) 1.000 0.0452(8)
C8 C Uani 0.3016(2) 1.3279(2) 0.21931(15) 1.000 0.0698(10)
C9 C Uani 0.4648(2) 1.2701(2) 0.28337(14) 1.000 0.0668(11)
C10 C Uani 0.56817(17) 0.92966(18) 0.12882(10) 1.000 0.0423(7)
C11 C Uani 0.6681(2) 0.8744(2) 0.09519(12) 1.000 0.0625(10)
C12 C Uani 0.4751(2) 0.9308(3) 0.09704(14) 1.000 0.0698(11)
C13 C Uani 0.03014(14) 1.20200(14) 0.32595(8) 1.000 0.0273(5)
C14 C Uani 0.07598(15) 1.22442(15) 0.37267(9) 1.000 0.0314(6)
C15 C Uani 0.01137(17) 1.28907(18) 0.41153(10) 1.000 0.0419(7)
C16 C Uani -0.09651(18) 1.33173(19) 0.40463(11) 1.000 0.0482(8)
C17 C Uani -0.14171(17) 1.31217(17) 0.35898(11) 1.000 0.0432(7)
C18 C Uani -0.08081(14) 1.24817(15) 0.31888(9) 1.000 0.0313(6)
C19 C Uani 0.19435(15) 1.18265(16) 0.38211(9) 1.000 0.0352(6)
C20 C Uani 0.2300(2) 1.2678(2) 0.38884(14) 1.000 0.0593(10)
C21 C Uani 0.2323(2) 1.0942(2) 0.43563(12) 1.000 0.0604(9)
C22 C Uani -0.13535(15) 1.23258(17) 0.26761(9) 1.000 0.0359(6)
C23 C Uani -0.1577(2) 1.3236(2) 0.21580(11) 1.000 0.0552(9)
C24 C Uani -0.23701(17) 1.2197(2) 0.28540(12) 1.000 0.0520(8)
C25 C Uani 0.37221(14) 0.69640(14) 0.41888(8) 1.000 0.0263(5)
C26 C Uani 0.37156(14) 0.70859(15) 0.47945(8) 1.000 0.0299(5)
C27 C Uani 0.35922(16) 0.63380(17) 0.52382(9) 1.000 0.0377(6)
C28 C Uani 0.34938(17) 0.54807(18) 0.51028(10) 1.000 0.0430(7)
C29 C Uani 0.35138(17) 0.53463(16) 0.45128(10) 1.000 0.0395(7)
C30 C Uani 0.36248(15) 0.60811(15) 0.40532(9) 1.000 0.0310(6)
C31 C Uani 0.38857(16) 0.79946(16) 0.49653(9) 1.000 0.0356(6)
C32 C Uani 0.3209(2) 0.8454(2) 0.54845(11) 1.000 0.0531(8)
C33 C Uani 0.50451(18) 0.76472(19) 0.51184(11) 1.000 0.0460(8)
C34 C Uani 0.37219(17) 0.58576(16) 0.34175(10) 1.000 0.0374(7)
C35 C Uani 0.2855(2) 0.5561(2) 0.32480(13) 1.000 0.0593(10)
C36 C Uani 0.47974(18) 0.50019(19) 0.33275(11) 1.000 0.0470(8)
C37 C Uani 0.13271(16) 0.88098(16) 0.14711(9) 1.000 0.0334(6)
C38 C Uani 0.20473(18) 0.81243(19) 0.11154(10) 1.000 0.0436(7)
C39 C Uani 0.1684(2) 0.7960(2) 0.06008(11) 1.000 0.0573(10)
C40 C Uani 0.0649(2) 0.8454(2) 0.04336(11) 1.000 0.0613(10)
C41 C Uani -0.0060(2) 0.9137(2) 0.07705(11) 1.000 0.0531(9)
C42 C Uani 0.02608(16) 0.93216(18) 0.12940(9) 1.000 0.0376(7)
C43 C Uani -0.05539(16) 1.00627(19) 0.16584(10) 1.000 0.0416(7)
C44 C Uani -0.1314(2) 1.1060(2) 0.12759(13) 1.000 0.0655(10)
C45 C Uani -0.1152(2) 0.9520(3) 0.20419(14) 1.000 0.0696(11)
C46 C Uani 0.3201(2) 0.7518(2) 0.13029(12) 1.000 0.0581(9)
C47 C Uani 0.3936(3) 0.7254(3) 0.07745(17) 1.000 0.0896(16)
C48 C Uani 0.3344(3) 0.6545(3) 0.17237(18) 1.000 0.1098(17)
C49 C Uani 0.61611(16) 0.91290(18) 0.35492(9) 1.000 0.0381(7)
C50 C Uani 0.5252(2) 0.9900(2) 0.38619(12) 1.000 0.0553(9)
C51 C Uani 0.6987(2) 0.8378(2) 0.40307(11) 1.000 0.0559(9)
C52 C Uani 0.6690(2) 0.9729(2) 0.31323(12) 1.000 0.0532(9)
C53 C Uani 0.65869(17) 0.71296(17) 0.27610(10) 1.000 0.0433(7)
C54 C Uani 0.7523(2) 0.7289(2) 0.24474(13) 1.000 0.0666(10)
C55 C Uani 0.7047(2) 0.6198(2) 0.32790(13) 1.000 0.0626(9)
C56 C Uani 0.6017(2) 0.6804(2) 0.23327(12) 1.000 0.0605(10)
C57 C Uani 0.17910(16) 1.16111(17) 0.08958(9) 1.000 0.0360(6)
C58 C Uani 0.2621(2) 1.2055(2) 0.07050(11) 1.000 0.0574(10)
C59 C Uani 0.18355(19) 1.0867(2) 0.04725(9) 1.000 0.0459(8)
C60 C Uani 0.0705(2) 1.2537(2) 0.08216(11) 1.000 0.0619(9)
C61 C Uani 0.06621(15) 0.88443(16) 0.39281(9) 1.000 0.0327(6)
C62 C Uani -0.04169(18) 0.9696(2) 0.37324(13) 1.000 0.0651(10)
C63 C Uani 0.0631(3) 0.7778(2) 0.39820(16) 1.000 0.0802(13)
C64 C Uani 0.0913(2) 0.8945(3) 0.45536(12) 1.000 0.0767(13)
B1 B Uani 0.41866(16) 1.03007(16) 0.22297(9) 1.000 0.0246(6)
B2 B Uani 0.10203(15) 1.12814(16) 0.28230(9) 1.000 0.0256(6)
B3 B Uani 0.39259(16) 0.77740(16) 0.36801(9) 1.000 0.0252(6)
B4 B Uani 0.17008(16) 0.89993(17) 0.20665(10) 1.000 0.0279(6)
C65 C Uani 0.0148(3) 0.4803(4) 0.2448(4) 1.000 0.117(2)
C66 C Uani 0.0358(3) 0.5502(6) 0.2728(2) 1.000 0.131(2)
C67 C Uani 0.0471(3) 0.6336(4) 0.2359(4) 1.000 0.121(2)
C68 C Uani 0.0380(4) 0.6437(5) 0.1806(3) 1.000 0.129(3)
C69 C Uani 0.0169(5) 0.5804(6) 0.1549(3) 1.000 0.157(4)
C70 C Uani 0.0070(4) 0.4982(4) 0.1872(4) 1.000 0.130(3)
C71B C Uani 0.7243(5) 0.5128(6) -0.0434(2) 0.674(11) 0.218(9)
C72B C Uani 0.8126(4) 0.4789(7) -0.0067(3) 0.674(11) 0.180(6)
C73B C Uani 0.8022(4) 0.4707(10) 0.0549(3) 0.674(11) 0.355(12)
C74B C Uani 0.7035(4) 0.4963(7) 0.0798(2) 0.674(11) 0.417(13)
C75B C Uani 0.6151(4) 0.5302(5) 0.04306(19) 0.674(11) 0.64(3)
C76B C Uani 0.6256(5) 0.5385(8) -0.01853(19) 0.674(11) 0.393(14)
C77 C Uani 0.0692(2) 0.5229(2) 0.46222(13) 1.000 0.0606(10)
C78 C Uani 0.1056(2) 0.4534(2) 0.51402(13) 1.000 0.0556(9)
C79 C Uani -0.0361(2) 0.5695(2) 0.44813(13) 1.000 0.0616(10)
C71A C Uani 0.7697(13) 0.4942(16) -0.0427(7) 0.326(11) 0.37(3)
C72A C Uani 0.8439(12) 0.5146(15) -0.0155(7) 0.326(11) 0.72(10)
C73A C Uani 0.8279(13) 0.5390(11) 0.0417(7) 0.326(11) 0.189(15)
C74A C Uani 0.7376(15) 0.5430(11) 0.0719(7) 0.326(11) 0.226(17)
C75A C Uani 0.6634(11) 0.5226(16) 0.0448(11) 0.326(11) 0.39(3)
C76A C Uani 0.6794(10) 0.4982(17) -0.0125(11) 0.326(11) 0.51(5)
H3 H Uiso 0.50867 1.30584 0.16093 1.000 0.0730
H4 H Uiso 0.61062 1.23305 0.08329 1.000 0.0802
H5 H Uiso 0.63836 1.06659 0.06956 1.000 0.0625
H7 H Uiso 0.38348 1.18258 0.27001 1.000 0.0543
H8 H Uiso 0.31849 1.37979 0.19187 1.000 0.1046
H8' H Uiso 0.26056 1.36016 0.25234 1.000 0.1046
H8" H Uiso 0.26049 1.30274 0.19788 1.000 0.1046
H9 H Uiso 0.52996 1.21002 0.29822 1.000 0.1000
H9' H Uiso 0.42190 1.29666 0.31723 1.000 0.1000
H9" H Uiso 0.48173 1.32542 0.25970 1.000 0.1000
H10 H Uiso 0.57501 0.88556 0.16908 1.000 0.0508
H11 H Uiso 0.66290 0.91340 0.05460 1.000 0.0938
H11' H Uiso 0.67644 0.80319 0.09328 1.000 0.0938
H11" H Uiso 0.72904 0.87110 0.11615 1.000 0.0938
H12 H Uiso 0.41191 0.95895 0.12063 1.000 0.1048
H12' H Uiso 0.48873 0.85929 0.09233 1.000 0.1048
H12" H Uiso 0.46458 0.97494 0.05761 1.000 0.1048
H15 H Uiso 0.04205 1.30379 0.44301 1.000 0.0503
H16 H Uiso -0.13962 1.37482 0.43165 1.000 0.0579
H17 H Uiso -0.21608 1.34279 0.35450 1.000 0.0517
H19 H Uiso 0.22847 1.15273 0.34588 1.000 0.0423
H20 H Uiso 0.20240 1.32553 0.35511 1.000 0.0891
H20' H Uiso 0.30694 1.23875 0.38952 1.000 0.0891
H20" H Uiso 0.20358 1.29388 0.42623 1.000 0.0891
H21 H Uiso 0.19693 1.12004 0.47160 1.000 0.0906
H21' H Uiso 0.30839 1.06910 0.44106 1.000 0.0906
H21" H Uiso 0.21589 1.03650 0.42861 1.000 0.0906
H22 H Uiso -0.08576 1.16721 0.25324 1.000 0.0431
H23 H Uiso -0.20345 1.38935 0.22920 1.000 0.0828
H23' H Uiso -0.19249 1.31300 0.18292 1.000 0.0828
H23" H Uiso -0.09140 1.32684 0.20203 1.000 0.0828
H24 H Uiso -0.22286 1.16390 0.32013 1.000 0.0780
H24' H Uiso -0.26316 1.20135 0.25196 1.000 0.0780
H24" H Uiso -0.28995 1.28555 0.29547 1.000 0.0780
H27 H Uiso 0.35757 0.64236 0.56440 1.000 0.0452
H28 H Uiso 0.34122 0.49800 0.54131 1.000 0.0516
H29 H Uiso 0.34513 0.47491 0.44206 1.000 0.0474
H31 H Uiso 0.36968 0.85644 0.46088 1.000 0.0428
H32 H Uiso 0.24795 0.85783 0.54118 1.000 0.0797
H32' H Uiso 0.32430 0.91164 0.55159 1.000 0.0797
H32" H Uiso 0.34737 0.79591 0.58575 1.000 0.0797
H33 H Uiso 0.52477 0.70974 0.54723 1.000 0.0690
H33' H Uiso 0.51581 0.82465 0.52001 1.000 0.0690
H33" H Uiso 0.54734 0.73747 0.47809 1.000 0.0690
H34 H Uiso 0.36555 0.65117 0.31415 1.000 0.0448
H35 H Uiso 0.28907 0.49304 0.35191 1.000 0.0889
H35' H Uiso 0.29498 0.54231 0.28367 1.000 0.0889
H35" H Uiso 0.21683 0.61377 0.32795 1.000 0.0889
H36 H Uiso 0.53467 0.52050 0.34315 1.000 0.0705
H36' H Uiso 0.48629 0.49056 0.29088 1.000 0.0705
H36" H Uiso 0.48745 0.43447 0.35843 1.000 0.0705
H39 H Uiso 0.21669 0.74958 0.03624 1.000 0.0688
H40 H Uiso 0.04160 0.83269 0.00833 1.000 0.0734
H41 H Uiso -0.07778 0.94869 0.06458 1.000 0.0637
H43 H Uiso -0.01701 1.02710 0.19325 1.000 0.0499
H44 H Uiso -0.17226 1.08836 0.10120 1.000 0.0983
H44' H Uiso -0.09190 1.14119 0.10348 1.000 0.0983
H44" H Uiso -0.17916 1.15272 0.15347 1.000 0.0983
H45 H Uiso -0.15279 0.92944 0.17855 1.000 0.1043
H45' H Uiso -0.16576 1.00059 0.22817 1.000 0.1043
H45" H Uiso -0.06589 0.89080 0.23071 1.000 0.1043
H46 H Uiso 0.34035 0.79635 0.15196 1.000 0.0696
H47 H Uiso 0.46656 0.69991 0.09128 1.000 0.1344
H47' H Uiso 0.37640 0.78840 0.04709 1.000 0.1344
H47" H Uiso 0.38482 0.67110 0.06016 1.000 0.1344
H48 H Uiso 0.28856 0.67225 0.20656 1.000 0.1643
H48' H Uiso 0.40778 0.61806 0.18640 1.000 0.1643
H48" H Uiso 0.31623 0.60882 0.15194 1.000 0.1643
H50 H Uiso 0.55237 1.02545 0.40963 1.000 0.0829
H50' H Uiso 0.49096 0.95188 0.41275 1.000 0.0829
H50" H Uiso 0.47413 1.04206 0.35621 1.000 0.0829
H51 H Uiso 0.75735 0.78682 0.38420 1.000 0.0838
H51' H Uiso 0.66657 0.80090 0.43219 1.000 0.0838
H51" H Uiso 0.72477 0.87799 0.42343 1.000 0.0838
H52 H Uiso 0.61849 1.02268 0.28229 1.000 0.0798
H52' H Uiso 0.72910 0.92338 0.29443 1.000 0.0798
H52" H Uiso 0.69343 1.01098 0.33630 1.000 0.0798
H54 H Uiso 0.79526 0.66735 0.22664 1.000 0.0998
H54' H Uiso 0.79503 0.73823 0.27402 1.000 0.0998
H54" H Uiso 0.72625 0.79115 0.21359 1.000 0.0998
H55 H Uiso 0.64734 0.60647 0.34887 1.000 0.0939
H55' H Uiso 0.74388 0.63640 0.35582 1.000 0.0939
H55" H Uiso 0.75190 0.55725 0.31189 1.000 0.0939
H56 H Uiso 0.65131 0.61659 0.21936 1.000 0.0908
H56' H Uiso 0.57296 0.73672 0.19895 1.000 0.0908
H56" H Uiso 0.54431 0.66706 0.25413 1.000 0.0908
H58 H Uiso 0.33223 1.14778 0.07335 1.000 0.0861
H58' H Uiso 0.25910 1.25406 0.09686 1.000 0.0861
H58" H Uiso 0.24738 1.24256 0.02920 1.000 0.0861
H59 H Uiso 0.13148 1.05795 0.05902 1.000 0.0689
H59' H Uiso 0.25389 1.02942 0.04941 1.000 0.0689
H59" H Uiso 0.16813 1.12524 0.00627 1.000 0.0689
H60 H Uiso 0.05881 1.28820 0.04032 1.000 0.0929
H60' H Uiso 0.06723 1.30384 0.10751 1.000 0.0929
H60" H Uiso 0.01610 1.22801 0.09392 1.000 0.0929
H62 H Uiso -0.09385 0.96290 0.40219 1.000 0.0976
H62' H Uiso -0.06020 0.96242 0.33384 1.000 0.0976
H62" H Uiso -0.04058 1.03847 0.37105 1.000 0.0976
H63 H Uiso 0.00448 0.77641 0.42334 1.000 0.1204
H63' H Uiso 0.12924 0.72334 0.41632 1.000 0.1204
H63" H Uiso 0.05364 0.76507 0.35842 1.000 0.1204
H64 H Uiso 0.08742 0.96492 0.45490 1.000 0.1151
H64' H Uiso 0.16229 0.84243 0.46777 1.000 0.1151
H64" H Uiso 0.04039 0.88262 0.48351 1.000 0.1151
H65 H Uiso 0.00665 0.42157 0.26750 1.000 0.1399
H66 H Uiso 0.04203 0.54089 0.31504 1.000 0.1577
H67 H Uiso 0.06169 0.68283 0.25274 1.000 0.1459
H68 H Uiso 0.04703 0.70071 0.15622 1.000 0.1558
H69 H Uiso 0.00852 0.59288 0.11271 1.000 0.1886
H70 H Uiso -0.00625 0.45115 0.16743 1.000 0.1553
H71B H Uiso 0.73141 0.51845 -0.08552 0.674(11) 0.2608
H72B H Uiso 0.88007 0.46138 -0.02375 0.674(11) 0.2165
H73B H Uiso 0.86253 0.44750 0.07993 0.674(11) 0.4273
H74B H Uiso 0.69634 0.49070 0.12184 0.674(11) 0.4959
H75B H Uiso 0.54767 0.54777 0.06007 0.674(11) 0.7701
H76B H Uiso 0.56521 0.56165 -0.04361 0.674(11) 0.4698
H77 H Uiso 0.11716 0.53896 0.43574 1.000 0.0727
H78 H Uiso 0.17864 0.42127 0.52370 1.000 0.0668
H79 H Uiso -0.06083 0.61790 0.41204 1.000 0.0738
H71 H Uiso 0.78061 0.47756 -0.08184 0.326(11) 0.4462
H72 H Uiso 0.90565 0.51191 -0.03616 0.326(11) 0.8638
H73 H Uiso 0.87870 0.55295 0.06030 0.326(11) 0.2279
H74 H Uiso 0.72670 0.55965 0.11107 0.326(11) 0.2705
H75 H Uiso 0.60165 0.52530 0.06538 0.326(11) 0.4744
H76 H Uiso 0.62861 0.48425 -0.03107 0.326(11) 0.6195

loop_
_atom_type_symbol
_atom_type_description
_atom_type_scat_dispersion_real
_atom_type_scat_dispersion_imag
_atom_type_scat_source
O O 0.0106 0.0060 'International Tables Vol C Tables 4.2.6.8 and 6.1.1.4'
B B 0.0013 0.0007 'International Tables Vol C Tables 4.2.6.8 and 6.1.1.4'
Al Al 0.0645 0.0514 'International Tables Vol C Tables 4.2.6.8 and 6.1.1.4'
H H 0.0000 0.0000 'International Tables Vol C Tables 4.2.6.8 and 6.1.1.4'
C C 0.0033 0.0016 'International Tables Vol C Tables 4.2.6.8 and 6.1.1.4'

loop_
_geom_angle_atom_site_label_1
_geom_angle_atom_site_label_2
_geom_angle_atom_site_label_3
_geom_angle
_geom_angle_site_symmetry_1
_geom_angle_site_symmetry_3
_geom_angle_publ_flag
Al4 Al1 O1 147.57(4) . . yes
Al4 Al1 O2 138.55(5) . . yes
Al4 Al1 O4 44.65(4) . . yes
Al4 Al1 O5 44.06(5) . . yes
Al4 Al1 O7 85.30(5) . . yes
Al4 Al1 B1 171.42(6) . . yes
O1 Al1 O2 71.86(6) . . yes
O1 Al1 O4 145.24(6) . . yes
O1 Al1 O5 104.00(6) . . yes
O1 Al1 O7 116.00(6) . . yes
O1 Al1 B1 36.11(6) . . yes
O2 Al1 O4 97.24(6) . . yes
O2 Al1 O5 170.85(6) . . yes
O2 Al1 O7 81.48(6) . . yes
O2 Al1 B1 35.85(7) . . yes
O4 Al1 O5 81.54(6) . . yes
O4 Al1 O7 93.89(6) . . yes
O4 Al1 B1 127.08(7) . . yes
O5 Al1 O7 107.63(6) . . yes
O5 Al1 B1 139.92(7) . . yes
O7 Al1 B1 98.52(7) . . yes
O1 Al2 O6 94.56(7) . . yes
O1 Al2 C49 106.53(8) . . yes
O1 Al2 C53 114.94(8) . . yes
O6 Al2 C49 110.79(8) . . yes
O6 Al2 C53 105.98(9) . . yes
C49 Al2 C53 120.87(11) . . yes
O2 Al3 O3 97.69(6) . . yes
O2 Al3 O7 83.03(6) . . yes
O2 Al3 C57 123.29(9) . . yes
O3 Al3 O7 102.75(6) . . yes
O3 Al3 C57 117.73(9) . . yes
O7 Al3 C57 124.81(8) . . yes
Al1 Al4 O4 44.47(4) . . yes
Al1 Al4 O5 43.10(4) . . yes
Al1 Al4 O8 84.15(5) . . yes
Al1 Al4 C61 160.77(7) . . yes
O4 Al4 O5 80.54(6) . . yes
O4 Al4 O8 101.69(6) . . yes
O4 Al4 C61 121.65(8) . . yes
O5 Al4 O8 98.16(7) . . yes
O5 Al4 C61 133.09(8) . . yes
O8 Al4 C61 114.19(9) . . yes
Al1 O1 Al2 126.10(7) . . yes
Al1 O1 B1 92.06(12) . . yes
Al2 O1 B1 139.80(14) . . yes
Al1 O2 Al3 92.52(6) . . yes
Al1 O2 B1 90.05(11) . . yes
Al3 O2 B1 141.53(12) . . yes
Al3 O3 B2 125.92(13) . . yes
Al1 O4 Al4 90.88(6) . . yes
Al1 O4 B2 122.87(11) . . yes
Al4 O4 B2 130.40(13) . . yes
Al1 O5 Al4 92.84(6) . . yes
Al1 O5 B3 128.38(13) . . yes
Al4 O5 B3 134.17(12) . . yes
Al2 O6 B3 146.31(14) . . yes
Al1 O7 Al3 92.88(6) . . yes
Al1 O7 B4 120.77(12) . . yes
Al3 O7 B4 124.18(12) . . yes
Al4 O8 B4 129.56(15) . . yes
C2 C1 C6 119.3(2) . . no
C2 C1 B1 118.14(18) . . yes
C6 C1 B1 122.05(18) . . yes
C1 C2 C3 119.1(2) . . no
C1 C2 C7 122.3(2) . . no
C3 C2 C7 118.6(2) . . no
C2 C3 C4 121.0(2) . . no
C3 C4 C5 120.4(3) . . no
C4 C5 C6 120.7(2) . . no
C1 C6 C5 119.5(2) . . no
C1 C6 C10 120.42(19) . . no
C5 C6 C10 120.0(2) . . no
C2 C7 C8 111.2(2) . . no
C2 C7 C9 111.9(2) . . no
C8 C7 C9 111.0(2) . . no
C6 C10 C11 114.6(2) . . no
C6 C10 C12 112.2(2) . . no
C11 C10 C12 108.8(2) . . no
C14 C13 C18 118.88(18) . . no
C14 C13 B2 120.15(18) . . yes
C18 C13 B2 120.97(17) . . yes
C13 C14 C15 119.6(2) . . no
C13 C14 C19 122.75(18) . . no
C15 C14 C19 117.61(19) . . no
C14 C15 C16 120.7(2) . . no
C15 C16 C17 120.3(2) . . no
C16 C17 C18 121.4(2) . . no
C13 C18 C17 119.14(19) . . no
C13 C18 C22 121.81(18) . . no
C17 C18 C22 119.0(2) . . no
C14 C19 C20 112.85(19) . . no
C14 C19 C21 110.98(19) . . no
C20 C19 C21 110.3(2) . . no
C18 C22 C23 109.87(19) . . no
C18 C22 C24 113.75(18) . . no
C23 C22 C24 110.0(2) . . no
C26 C25 C30 119.13(17) . . no
C26 C25 B3 119.67(17) . . yes
C30 C25 B3 121.03(16) . . yes
C25 C26 C27 119.02(18) . . no
C25 C26 C31 120.97(17) . . no
C27 C26 C31 119.96(17) . . no
C26 C27 C28 121.55(19) . . no
C27 C28 C29 119.9(2) . . no
C28 C29 C30 120.5(2) . . no
C25 C30 C29 119.85(18) . . no
C25 C30 C34 121.54(18) . . no
C29 C30 C34 118.44(18) . . no
C26 C31 C32 113.8(2) . . no
C26 C31 C33 109.86(18) . . no
C32 C31 C33 109.68(19) . . no
C30 C34 C35 112.4(2) . . no
C30 C34 C36 110.75(19) . . no
C35 C34 C36 110.17(19) . . no
C38 C37 C42 119.2(2) . . no
C38 C37 B4 121.0(2) . . yes
C42 C37 B4 119.79(19) . . yes
C37 C38 C39 119.3(2) . . no
C37 C38 C46 121.1(2) . . no
C39 C38 C46 119.6(2) . . no
C38 C39 C40 121.2(2) . . no
C39 C40 C41 120.2(2) . . no
C40 C41 C42 120.9(3) . . no
C37 C42 C41 119.2(2) . . no
C37 C42 C43 121.81(19) . . no
C41 C42 C43 119.0(2) . . no
C42 C43 C44 112.97(19) . . no
C42 C43 C45 110.9(2) . . no
C44 C43 C45 110.2(2) . . no
C38 C46 C47 113.3(2) . . no
C38 C46 C48 109.8(3) . . no
C47 C46 C48 110.0(3) . . no
Al2 C49 C50 108.86(17) . . yes
Al2 C49 C51 110.02(16) . . yes
Al2 C49 C52 113.67(15) . . yes
C50 C49 C51 107.90(19) . . no
C50 C49 C52 109.3(2) . . no
C51 C49 C52 106.9(2) . . no
Al2 C53 C54 114.50(16) . . yes
Al2 C53 C55 105.74(16) . . yes
Al2 C53 C56 112.52(17) . . yes
C54 C53 C55 106.8(2) . . no
C54 C53 C56 109.9(2) . . no
C55 C53 C56 106.8(2) . . no
Al3 C57 C58 110.96(16) . . yes
Al3 C57 C59 113.73(15) . . yes
Al3 C57 C60 107.38(15) . . yes
C58 C57 C59 108.79(19) . . no
C58 C57 C60 107.5(2) . . no
C59 C57 C60 108.3(2) . . no
Al4 C61 C62 106.38(15) . . yes
Al4 C61 C63 110.04(18) . . yes
Al4 C61 C64 116.05(18) . . yes
C62 C61 C63 109.3(2) . . no
C62 C61 C64 108.5(2) . . no
C63 C61 C64 106.5(2) . . no
C2 C3 H3 119.53 . . no
C4 C3 H3 119.49 . . no
C3 C4 H4 119.85 . . no
C5 C4 H4 119.79 . . no
C4 C5 H5 119.63 . . no
C6 C5 H5 119.70 . . no
C2 C7 H7 107.50 . . no
C8 C7 H7 107.53 . . no
C9 C7 H7 107.52 . . no
C7 C8 H8 109.50 . . no
C7 C8 H8' 109.47 . . no
C7 C8 H8" 109.46 . . no
H8 C8 H8' 109.50 . . no
H8 C8 H8" 109.47 . . no
H8' C8 H8" 109.43 . . no
C7 C9 H9' 109.47 . . no
C7 C9 H9" 109.48 . . no
H9 C9 H9' 109.47 . . no
H9 C9 H9" 109.46 . . no
H9' C9 H9" 109.49 . . no
C7 C9 H9 109.46 . . no
C11 C10 H10 106.95 . . no
C12 C10 H10 106.92 . . no
C6 C10 H10 106.93 . . no
C10 C11 H11' 109.48 . . no
C10 C11 H11" 109.49 . . no
H11 C11 H11' 109.45 . . no
H11 C11 H11" 109.47 . . no
H11' C11 H11" 109.44 . . no
C10 C11 H11 109.50 . . no
C10 C12 H12 109.47 . . no
C10 C12 H12' 109.47 . . no
C10 C12 H12" 109.45 . . no
H12 C12 H12' 109.50 . . no
H12 C12 H12" 109.47 . . no
H12' C12 H12" 109.47 . . no
C14 C15 H15 119.66 . . no
C16 C15 H15 119.67 . . no
C15 C16 H16 119.88 . . no
C17 C16 H16 119.87 . . no
C16 C17 H17 119.30 . . no
C18 C17 H17 119.29 . . no
C14 C19 H19 107.47 . . no
C20 C19 H19 107.47 . . no
C21 C19 H19 107.48 . . no
C19 C20 H20 109.47 . . no
H20 C20 H20' 109.48 . . no
H20 C20 H20" 109.47 . . no
H20' C20 H20" 109.46 . . no
C19 C20 H20" 109.47 . . no
C19 C20 H20' 109.47 . . no
C19 C21 H21' 109.52 . . no
C19 C21 H21 109.50 . . no
H21 C21 H21" 109.42 . . no
C19 C21 H21" 109.45 . . no
H21 C21 H21' 109.50 . . no
H21' C21 H21" 109.44 . . no
C23 C22 H22 107.69 . . no
C24 C22 H22 107.68 . . no
C18 C22 H22 107.68 . . no
C22 C23 H23" 109.46 . . no
C22 C23 H23 109.49 . . no
C22 C23 H23' 109.49 . . no
H23 C23 H23' 109.49 . . no
H23 C23 H23" 109.45 . . no
H23' C23 H23" 109.45 . . no
C22 C24 H24 109.47 . . no
C22 C24 H24' 109.47 . . no
C22 C24 H24" 109.49 . . no
H24 C24 H24' 109.45 . . no
H24 C24 H24" 109.47 . . no
H24' C24 H24" 109.48 . . no
C26 C27 H27 119.23 . . no
C28 C27 H27 119.23 . . no
C27 C28 H28 120.04 . . no
C29 C28 H28 120.05 . . no
C28 C29 H29 119.72 . . no
C30 C29 H29 119.74 . . no
C32 C31 H31 107.77 . . no
C33 C31 H31 107.79 . . no
C26 C31 H31 107.78 . . no
C31 C32 H32' 109.46 . . no
C31 C32 H32" 109.42 . . no
C31 C32 H32 109.47 . . no
H32 C32 H32" 109.47 . . no
H32' C32 H32" 109.48 . . no
H32 C32 H32' 109.53 . . no
C31 C33 H33' 109.48 . . no
C31 C33 H33" 109.47 . . no
H33 C33 H33' 109.48 . . no
H33 C33 H33" 109.47 . . no
H33' C33 H33" 109.46 . . no
C31 C33 H33 109.47 . . no
C30 C34 H34 107.78 . . no
C35 C34 H34 107.78 . . no
C36 C34 H34 107.79 . . no
C34 C35 H35 109.49 . . no
C34 C35 H35' 109.50 . . no
C34 C35 H35" 109.53 . . no
H35 C35 H35' 109.40 . . no
H35 C35 H35" 109.43 . . no
H35' C35 H35" 109.47 . . no
C34 C36 H36 109.47 . . no
C34 C36 H36' 109.47 . . no
C34 C36 H36" 109.48 . . no
H36 C36 H36' 109.47 . . no
H36 C36 H36" 109.47 . . no
H36' C36 H36" 109.47 . . no
C38 C39 H39 119.39 . . no
C40 C39 H39 119.43 . . no
C39 C40 H40 119.90 . . no
C41 C40 H40 119.89 . . no
C42 C41 H41 119.57 . . no
C40 C41 H41 119.50 . . no
C45 C43 H43 107.50 . . no
C44 C43 H43 107.50 . . no
C42 C43 H43 107.51 . . no
C43 C44 H44 109.47 . . no
C43 C44 H44' 109.52 . . no
C43 C44 H44" 109.48 . . no
H44' C44 H44" 109.46 . . no
H44 C44 H44' 109.48 . . no
H44 C44 H44" 109.41 . . no
C43 C45 H45 109.47 . . no
C43 C45 H45' 109.47 . . no
C43 C45 H45" 109.48 . . no
H45 C45 H45' 109.45 . . no
H45 C45 H45" 109.47 . . no
H45' C45 H45" 109.48 . . no
C38 C46 H46 107.86 . . no
C47 C46 H46 107.82 . . no
C48 C46 H46 107.86 . . no
C46 C47 H47 109.49 . . no
C46 C47 H47' 109.46 . . no
C46 C47 H47" 109.47 . . no
H47 C47 H47' 109.45 . . no
H47 C47 H47" 109.50 . . no
H47' C47 H47" 109.46 . . no
C46 C48 H48 109.49 . . no
C46 C48 H48' 109.54 . . no
C46 C48 H48" 109.46 . . no
H48 C48 H48' 109.47 . . no
H48' C48 H48" 109.44 . . no
H48 C48 H48" 109.43 . . no
C49 C50 H50' 109.48 . . no
C49 C50 H50" 109.48 . . no
H50 C50 H50' 109.47 . . no
H50 C50 H50" 109.45 . . no
H50' C50 H50" 109.49 . . no
C49 C50 H50 109.45 . . no
C49 C51 H51 109.48 . . no
C49 C51 H51" 109.46 . . no
H51 C51 H51' 109.49 . . no
H51 C51 H51" 109.43 . . no
H51' C51 H51" 109.46 . . no
C49 C51 H51' 109.50 . . no
C49 C52 H52 109.52 . . no
C49 C52 H52' 109.47 . . no
C49 C52 H52" 109.48 . . no
H52 C52 H52' 109.47 . . no
H52 C52 H52" 109.48 . . no
H52' C52 H52" 109.41 . . no
C53 C54 H54 109.44 . . no
C53 C54 H54' 109.47 . . no
C53 C54 H54" 109.48 . . no
H54 C54 H54' 109.45 . . no
H54 C54 H54" 109.47 . . no
H54' C54 H54" 109.51 . . no
C53 C55 H55 109.45 . . no
C53 C55 H55' 109.55 . . no
C53 C55 H55" 109.49 . . no
H55 C55 H55' 109.46 . . no
H55 C55 H55" 109.37 . . no
H55' C55 H55" 109.51 . . no
C53 C56 H56" 109.48 . . no
H56 C56 H56' 109.47 . . no
H56 C56 H56" 109.44 . . no
H56' C56 H56" 109.43 . . no
C53 C56 H56' 109.51 . . no
C53 C56 H56 109.51 . . no
C57 C58 H58" 109.41 . . no
C57 C58 H58 109.40 . . no
C57 C58 H58' 109.45 . . no
H58' C58 H58" 109.55 . . no
H58 C58 H58' 109.54 . . no
H58 C58 H58" 109.48 . . no
C57 C59 H59 109.47 . . no
H59 C59 H59' 109.49 . . no
C57 C59 H59' 109.46 . . no
C57 C59 H59" 109.45 . . no
H59 C59 H59" 109.49 . . no
H59' C59 H59" 109.47 . . no
C57 C60 H60 109.48 . . no
C57 C60 H60' 109.50 . . no
C57 C60 H60" 109.44 . . no
H60 C60 H60' 109.52 . . no
H60 C60 H60" 109.43 . . no
H60' C60 H60" 109.46 . . no
C61 C62 H62 109.49 . . no
C61 C62 H62' 109.48 . . no
C61 C62 H62" 109.46 . . no
H62 C62 H62' 109.48 . . no
H62 C62 H62" 109.47 . . no
H62' C62 H62" 109.45 . . no
C61 C63 H63 109.43 . . no
C61 C63 H63" 109.45 . . no
H63 C63 H63' 109.50 . . no
H63 C63 H63" 109.53 . . no
H63' C63 H63" 109.49 . . no
C61 C63 H63' 109.42 . . no
C61 C64 H64 109.48 . . no
C61 C64 H64" 109.50 . . no
H64 C64 H64' 109.42 . . no
C61 C64 H64' 109.46 . . no
H64' C64 H64" 109.48 . . no
H64 C64 H64" 109.48 . . no
C66 C65 C70 118.0(6) . . no
C65 C66 C67 116.9(6) . . no
C66 C67 C68 119.9(6) . . no
C67 C68 C69 123.2(7) . . no
C68 C69 C70 120.2(7) . . no
C65 C70 C69 121.7(6) . . no
C66 C65 H65 121.02 . . no
C70 C65 H65 120.96 . . no
C65 C66 H66 121.49 . . no
C67 C66 H66 121.56 . . no
C66 C67 H67 120.08 . . no
C68 C67 H67 120.05 . . no
C67 C68 H68 118.43 . . no
C69 C68 H68 118.40 . . no
C68 C69 H69 119.85 . . no
C70 C69 H69 119.94 . . no
C65 C70 H70 119.19 . . no
C69 C70 H70 119.06 . . no
C72B C71B C76B 120.0(5) . . no
C71B C72B C73B 120.0(7) . . no
C72B C73B C74B 120.0(7) . . no
C73B C74B C75B 120.0(5) . . no
C74B C75B C76B 120.0(6) . . no
C71B C76B C75B 120.0(6) . . no
C76B C71B H71B 119.98 . . no
C72B C71B H71B 120.02 . . no
C71B C72B H72B 119.95 . . no
C73B C72B H72B 120.03 . . no
C74B C73B H73B 120.03 . . no
C72B C73B H73B 119.97 . . no
C73B C74B H74B 120.04 . . no
C75B C74B H74B 119.97 . . no
C74B C75B H75B 119.98 . . no
C76B C75B H75B 120.06 . . no
C71B C76B H76B 120.03 . . no
C75B C76B H76B 119.94 . . no
C78 C77 C79 120.4(3) . . no
C77 C78 C79 119.5(3) . 2_566 no
C77 C79 C78 120.1(3) . 2_566 no
C78 C77 H77 119.79 . . no
C79 C77 H77 119.78 . . no
C77 C78 H78 120.25 . . no
C79 C78 H78 120.29 2_566 . no
C77 C79 H79 119.92 . . no
C78 C79 H79 119.96 2_566 . no
C72A C71A C76A 119.9(17) . . no
C71A C72A C73A 120.1(17) . . no
C72A C73A C74A 120.0(17) . . no
C73A C74A C75A 120.0(16) . . no
C74A C75A C76A 120.0(18) . . no
C71A C76A C75A 120.0(17) . . no
C72A C71A H71 120.09 . . no
C76A C71A H71 120.02 . . no
C71A C72A H72 119.90 . . no
C73A C72A H72 120.02 . . no
C74A C73A H73 119.92 . . no
C72A C73A H73 120.05 . . no
C75A C74A H74 120.02 . . no
C73A C74A H74 120.01 . . no
C74A C75A H75 120.07 . . no
C76A C75A H75 119.92 . . no
C71A C76A H76 119.95 . . no
C75A C76A H76 120.03 . . no
Al1 B1 O1 51.83(9) . . yes
Al1 B1 O2 54.10(9) . . yes
Al1 B1 C1 173.62(15) . . yes
O1 B1 O2 105.75(17) . . yes
O1 B1 C1 133.03(19) . . yes
O2 B1 C1 121.22(17) . . yes
O4 B2 C13 118.92(15) . . yes
O3 B2 C13 124.17(17) . . yes
O3 B2 O4 116.91(16) . . yes
O5 B3 C25 118.94(18) . . yes
O6 B3 C25 123.47(18) . . yes
O5 B3 O6 117.59(17) . . yes
O8 B4 C37 124.0(2) . . yes
O7 B4 O8 117.19(18) . . yes
O7 B4 C37 118.74(18) . . yes

loop_
_geom_bond_atom_site_label_1
_geom_bond_atom_site_label_2
_geom_bond_distance
_geom_bond_site_symmetry_2
_geom_bond_publ_flag
Al1 Al4 2.6650(8) . yes
Al1 O1 1.8688(15) . yes
Al1 O2 1.9244(13) . yes
Al1 O4 1.8671(14) . yes
Al1 O5 1.8233(13) . yes
Al1 O7 1.8511(13) . yes
Al1 B1 2.376(2) . yes
Al2 O1 1.9400(14) . yes
Al2 O6 1.7612(16) . yes
Al2 C49 1.990(2) . yes
Al2 C53 1.984(2) . yes
Al3 O2 1.8274(14) . yes
Al3 O3 1.7474(15) . yes
Al3 O7 1.8903(14) . yes
Al3 C57 1.959(2) . yes
Al4 O4 1.8732(13) . yes
Al4 O5 1.8555(15) . yes
Al4 O8 1.7590(15) . yes
Al4 C61 1.956(2) . yes
O1 B1 1.401(2) . yes
O2 B1 1.391(3) . yes
O3 B2 1.340(2) . yes
O4 B2 1.440(2) . yes
O5 B3 1.438(3) . yes
O6 B3 1.308(3) . yes
O7 B4 1.440(3) . yes
O8 B4 1.336(3) . yes
C1 C2 1.406(3) . no
C1 C6 1.414(3) . no
C1 B1 1.565(3) . yes
C2 C3 1.396(4) . no
C2 C7 1.529(3) . no
C3 C4 1.376(4) . no
C4 C5 1.372(4) . no
C5 C6 1.392(3) . no
C6 C10 1.520(3) . no
C7 C8 1.529(4) . no
C7 C9 1.540(4) . no
C10 C11 1.530(4) . no
C10 C12 1.517(4) . no
C13 C14 1.417(3) . no
C13 C18 1.418(3) . no
C13 B2 1.576(3) . yes
C14 C15 1.398(3) . no
C14 C19 1.523(3) . no
C15 C16 1.380(4) . no
C16 C17 1.370(4) . no
C17 C18 1.397(3) . no
C18 C22 1.524(3) . no
C19 C20 1.524(4) . no
C19 C21 1.525(3) . no
C22 C23 1.528(3) . no
C22 C24 1.534(4) . no
C25 C26 1.418(3) . no
C25 C30 1.407(3) . no
C25 B3 1.588(3) . yes
C26 C27 1.393(3) . no
C26 C31 1.526(3) . no
C27 C28 1.372(3) . no
C28 C29 1.386(3) . no
C29 C30 1.395(3) . no
C30 C34 1.522(3) . no
C31 C32 1.534(3) . no
C31 C33 1.528(4) . no
C34 C35 1.528(4) . no
C34 C36 1.524(3) . no
C37 C38 1.412(3) . no
C37 C42 1.407(3) . no
C37 B4 1.582(3) . yes
C38 C39 1.394(4) . no
C38 C46 1.524(4) . no
C39 C40 1.363(4) . no
C40 C41 1.376(4) . no
C41 C42 1.398(3) . no
C42 C43 1.518(3) . no
C43 C44 1.522(4) . no
C43 C45 1.511(4) . no
C46 C47 1.532(5) . no
C46 C48 1.484(5) . no
C49 C50 1.531(4) . no
C49 C51 1.542(3) . no
C49 C52 1.531(4) . no
C53 C54 1.539(4) . no
C53 C55 1.545(4) . no
C53 C56 1.534(4) . no
C57 C58 1.549(4) . no
C57 C59 1.534(3) . no
C57 C60 1.536(4) . no
C61 C62 1.520(4) . no
C61 C63 1.521(4) . no
C61 C64 1.529(4) . no
C3 H3 0.9508 . no
C4 H4 0.9500 . no
C5 H5 0.9498 . no
C7 H7 1.0000 . no
C8 H8 0.9797 . no
C8 H8' 0.9800 . no
C8 H8" 0.9804 . no
C9 H9 0.9802 . no
C9 H9' 0.9798 . no
C9 H9" 0.9799 . no
C10 H10 1.0000 . no
C11 H11 0.9798 . no
C11 H11' 0.9804 . no
C11 H11" 0.9801 . no
C12 H12 0.9799 . no
C12 H12' 0.9799 . no
C12 H12" 0.9802 . no
C15 H15 0.9500 . no
C16 H16 0.9501 . no
C17 H17 0.9501 . no
C19 H19 1.0001 . no
C20 H20 0.9801 . no
C20 H20' 0.9800 . no
C20 H20" 0.9801 . no
C21 H21 0.9799 . no
C21 H21' 0.9797 . no
C21 H21" 0.9806 . no
C22 H22 1.0001 . no
C23 H23 0.9799 . no
C23 H23' 0.9798 . no
C23 H23" 0.9804 . no
C24 H24 0.9802 . no
C24 H24' 0.9803 . no
C24 H24" 0.9798 . no
C27 H27 0.9500 . no
C28 H28 0.9500 . no
C29 H29 0.9499 . no
C31 H31 1.0000 . no
C32 H32 0.9796 . no
C32 H32' 0.9796 . no
C32 H32" 0.9803 . no
C33 H33 0.9801 . no
C33 H33' 0.9799 . no
C33 H33" 0.9801 . no
C34 H34 1.0001 . no
C35 H35 0.9805 . no
C35 H35' 0.9803 . no
C35 H35" 0.9798 . no
C36 H36 0.9801 . no
C36 H36' 0.9800 . no
C36 H36" 0.9800 . no
C39 H39 0.9499 . no
C40 H40 0.9499 . no
C41 H41 0.9504 . no
C43 H43 1.0000 . no
C44 H44 0.9803 . no
C44 H44' 0.9796 . no
C44 H44" 0.9803 . no
C45 H45 0.9801 . no
C45 H45' 0.9801 . no
C45 H45" 0.9799 . no
C46 H46 1.0006 . no
C47 H47 0.9800 . no
C47 H47' 0.9803 . no
C47 H47" 0.9797 . no
C48 H48 0.9800 . no
C48 H48' 0.9800 . no
C48 H48" 0.9805 . no
C50 H50 0.9802 . no
C50 H50' 0.9799 . no
C50 H50" 0.9799 . no
C51 H51 0.9801 . no
C51 H51' 0.9798 . no
C51 H51" 0.9805 . no
C52 H52 0.9796 . no
C52 H52' 0.9804 . no
C52 H52" 0.9803 . no
C54 H54 0.9803 . no
C54 H54' 0.9798 . no
C54 H54" 0.9797 . no
C55 H55 0.9810 . no
C55 H55' 0.9793 . no
C55 H55" 0.9803 . no
C56 H56 0.9800 . no
C56 H56' 0.9801 . no
C56 H56" 0.9804 . no
C58 H58 0.9800 . no
C58 H58' 0.9792 . no
C58 H58" 0.9799 . no
C59 H59 0.9799 . no
C59 H59' 0.9799 . no
C59 H59" 0.9801 . no
C60 H60 0.9798 . no
C60 H60' 0.9796 . no
C60 H60" 0.9806 . no
C62 H62 0.9798 . no
C62 H62' 0.9800 . no
C62 H62" 0.9804 . no
C63 H63 0.9797 . no
C63 H63' 0.9800 . no
C63 H63" 0.9798 . no
C64 H64 0.9802 . no
C64 H64' 0.9803 . no
C64 H64" 0.9797 . no
C65 C66 1.404(9) . no
C65 C70 1.292(13) . no
C66 C67 1.391(9) . no
C67 C68 1.248(11) . no
C68 C69 1.292(10) . no
C69 C70 1.324(10) . no
C65 H65 0.9494 . no
C66 H66 0.9504 . no
C67 H67 0.9501 . no
C68 H68 0.9503 . no
C69 H69 0.9494 . no
C70 H70 0.9511 . no
C71B C72B 1.390(10) . no
C71B C76B 1.389(11) . no
C72B C73B 1.390(10) . no
C73B C74B 1.390(11) . no
C74B C75B 1.392(9) . no
C75B C76B 1.390(6) . no
C71B H71B 0.9506 . no
C72B H72B 0.9503 . no
C73B H73B 0.9490 . no
C74B H74B 0.9489 . no
C75B H75B 0.9494 . no
C76B H76B 0.9505 . no
C77 C78 1.365(4) . no
C77 C79 1.371(4) . no
C78 C79 1.367(4) 2_566 no
C77 H77 0.9497 . no
C78 H78 0.9504 . no
C79 H79 0.9501 . no
C71A C72A 1.39(3) . no
C71A C76A 1.39(3) . no
C72A C73A 1.39(2) . no
C73A C74A 1.39(3) . no
C74A C75A 1.39(3) . no
C75A C76A 1.39(3) . no
C71A H71 0.9494 . no
C72A H72 0.9511 . no
C73A H73 0.9511 . no
C74A H74 0.9502 . no
C75A H75 0.9502 . no
C76A H76 0.9506 . no

loop_
_geom_contact_atom_site_label_1
_geom_contact_atom_site_label_2
_geom_contact_distance
_geom_contact_site_symmetry_2
_geom_contact_publ_flag
Al4 C30 4.040(2) . no
Al1 H19 3.3093 . no
Al2 H10 3.2525 . no
Al3 H12 3.1383 . no
Al3 H43 3.5238 . no
Al3 H8" 3.5272 . no
Al4 H21" 3.5077 . no
O1 C10 3.412(3) . no
O2 C7 3.173(3) . no
O3 C22 3.161(3) . no
O3 C23 3.376(3) . no
O4 C19 3.133(2) . no
O5 C34 3.404(2) . no
O6 C31 3.285(2) . no
O6 C33 3.405(3) . no
O7 C46 3.299(3) . no
O8 C43 3.255(3) . no
O1 H10 2.7158 . no
O2 H7 2.5708 . no
O3 H22 2.5750 . no
O3 H23" 2.7539 . no
O4 H21" 2.8874 . no
O4 H19 2.5067 . no
O5 H34 2.6289 . no
O6 H50' 2.8732 . no
O6 H31 2.7828 . no
O6 H33" 2.7303 . no
O6 H55 2.6777 . no
O7 H46 2.5209 . no
O8 H43 2.6746 . no
O8 H45" 2.8838 . no
C7 O2 3.173(3) . no
C10 O1 3.412(3) . no
C12 B1 3.328(4) . no
C19 O4 3.133(2) . no
C22 O3 3.161(3) . no
C23 O3 3.376(3) . no
C30 Al4 4.040(2) . no
C31 O6 3.285(2) . no
C33 O6 3.405(3) . no
C34 O5 3.404(2) . no
C43 O8 3.255(3) . no
C46 O7 3.299(3) . no
C47 C75B 3.359(8) . no
C48 B4 3.492(5) . no
C75B C47 3.359(8) . no
C1 H12 2.9937 . no
C1 H52 2.7364 . no
C2 H52 2.9130 . no
C3 H9" 2.7977 . no
C3 H8 2.8690 . no
C5 H11 2.7559 . no
C5 H11" 2.9254 . no
C8 H3 3.0396 . no
C9 H3 2.8233 . no
C10 H54" 2.8288 . no
C10 H56' 2.9026 . no
C11 H54" 2.7633 . no
C11 H5 2.5550 . no
C12 H58 2.8690 . no
C12 H59' 2.9913 . no
C13 H65 3.0649 1_565 no
C13 H62" 2.9042 . no
C15 H20" 2.7604 . no
C15 H21 2.9046 . no
C17 H24" 2.7774 . no
C17 H24 3.0495 . no
C17 H23 3.0029 . no
C18 H62" 2.8423 . no
C20 H15 2.7301 . no
C21 H31 3.0847 . no
C21 H15 3.0894 . no
C23 H74B 3.0081 2_576 no
C24 H17 2.6606 . no
C25 H64' 3.0935 . no
C26 H64' 2.7471 . no
C27 H33 3.0420 . no
C27 H32" 2.8540 . no
C27 H32 3.0010 . no
C28 H16 2.9966 2_576 no
C29 H35 2.7088 . no
C29 H36" 2.9128 . no
C30 H63' 3.0024 . no
C31 H64' 3.0514 . no
C32 H64' 2.9751 . no
C32 H27 2.6794 . no
C33 H51' 2.9829 . no
C35 H48 2.9084 . no
C35 H29 2.7394 . no
C36 H29 3.0996 . no
C37 H59 2.9270 . no
C37 H48 2.9898 . no
C39 H47' 2.8700 . no
C39 H47" 2.8033 . no
C40 H68 3.0668 . no
C41 H68 3.0584 . no
C41 H44 2.7259 . no
C41 H45 2.9814 . no
C42 H59 2.9821 . no
C44 H41 2.6929 . no
C45 H52' 3.0156 2_576 no
C47 H39 2.5617 . no
C47 H75B 2.6319 . no
C47 H12' 2.8144 . no
C48 H35' 2.9038 . no
C50 H21' 3.0459 . no
C51 H55' 3.0475 . no
C52 H9 3.0839 . no
C52 H45' 3.0429 1_655 no
C53 H10 3.0257 . no
C54 H52' 3.0614 . no
C54 H10 2.9338 . no
C56 H10 2.9099 . no
C59 H11 3.0738 2_675 no
C60 H73B 3.0622 2_576 no
C62 H24 2.9780 . no
C63 H35" 3.0655 . no
C64 H32 2.8369 . no
C69 H71 3.0827 1_545 no
C72A H69 3.0923 2_665 no
C73A H58" 3.0148 2_675 no
C74B H23' 3.0816 2_665 no
C75B H47 2.8055 . no
C75B H47" 3.0538 . no
B1 C12 3.328(4) . no
B4 C48 3.492(5) . no
B1 H12 2.7180 . no
B1 H7 2.4449 . no
B1 H10 2.7158 . no
B2 H19 2.5144 . no
B2 H22 2.5499 . no
B3 H31 2.5090 . no
B3 H34 2.5041 . no
B4 H48 2.9657 . no
B4 H46 2.6081 . no
B4 H43 2.4856 . no
H3 H9" 2.3040 . no
H3 C9 2.8233 . no
H3 H8 2.5332 . no
H3 C8 3.0396 . no
H5 H11" 2.5803 . no
H5 H11 2.1498 . no
H5 C11 2.5550 . no
H7 B1 2.4449 . no
H7 O2 2.5708 . no
H7 H50" 2.4980 . no
H8 H3 2.5332 . no
H8 H71B 2.5595 2_675 no
H8 H9" 2.5873 . no
H8 C3 2.8690 . no
H8' H20 2.4688 . no
H8' H9' 2.5084 . no
H8" Al3 3.5272 . no
H8" H58' 2.5175 . no
H9 C52 3.0839 . no
H9 H52 2.5155 . no
H9' H8' 2.5084 . no
H9' H20' 2.5137 . no
H9" H3 2.3040 . no
H9" C3 2.7977 . no
H9" H8 2.5873 . no
H9" H36' 2.5999 2_675 no
H10 C56 2.9099 . no
H10 O1 2.7158 . no
H10 H56' 2.1219 . no
H10 Al2 3.2525 . no
H10 C54 2.9338 . no
H10 B1 2.7158 . no
H10 H54" 2.1683 . no
H10 C53 3.0257 . no
H11 H59" 2.5778 2_675 no
H11 H5 2.1498 . no
H11 C5 2.7559 . no
H11 C59 3.0738 2_675 no
H11 H12" 2.5412 . no
H11' H12' 2.4080 . no
H11" H5 2.5803 . no
H11" H54" 2.3137 . no
H11" C5 2.9254 . no
H12 B1 2.7180 . no
H12 C1 2.9937 . no
H12 Al3 3.1383 . no
H12 H58 2.5009 . no
H12 H59' 2.5489 . no
H12' H11' 2.4080 . no
H12' C47 2.8144 . no
H12' H47 2.4209 . no
H12' H47' 2.5333 . no
H12" H11 2.5412 . no
H12" H58 2.4625 . no
H15 H20" 2.2228 . no
H15 C21 3.0894 . no
H15 C20 2.7301 . no
H16 C28 2.9966 2_576 no
H17 C24 2.6606 . no
H17 H24" 2.1855 . no
H19 Al1 3.3093 . no
H19 O4 2.5067 . no
H19 B2 2.5144 . no
H20 H8' 2.4688 . no
H20' H9' 2.5137 . no
H20' H21' 2.4869 . no
H20" H21 2.5481 . no
H20" C15 2.7604 . no
H20" H15 2.2228 . no
H21 H20" 2.5481 . no
H21 C15 2.9046 . no
H21' H50' 2.5263 . no
H21' C50 3.0459 . no
H21' H20' 2.4869 . no
H21" H31 2.5821 . no
H21" H64 2.4148 . no
H21" Al4 3.5077 . no
H21" O4 2.8874 . no
H22 H43 2.4469 . no
H22 B2 2.5499 . no
H22 O3 2.5750 . no
H23 C17 3.0029 . no
H23 H24" 2.5373 . no
H23' C74B 3.0816 1_465 no
H23' H44" 2.4223 . no
H23' H24' 2.4983 . no
H23' H74B 2.5458 2_576 no
H23" H70 2.5191 1_565 no
H23" O3 2.7539 . no
H24 C17 3.0495 . no
H24 C62 2.9780 . no
H24' H23' 2.4983 . no
H24' H44" 2.5423 . no
H24" H17 2.1855 . no
H24" C17 2.7774 . no
H24" H23 2.5373 . no
H27 H36" 2.5980 2_666 no
H27 H32" 2.2690 . no
H27 C32 2.6794 . no
H29 H35 2.1699 . no
H29 C35 2.7394 . no
H29 H33 2.4761 2_666 no
H29 C36 3.0996 . no
H31 B3 2.5090 . no
H31 C21 3.0847 . no
H31 O6 2.7828 . no
H31 H21" 2.5821 . no
H32 C64 2.8369 . no
H32 C27 3.0010 . no
H32 H64' 2.2002 . no
H32' H33' 2.5649 . no
H32' H50 2.5093 1_545 no
H32" C27 2.8540 . no
H32" H27 2.2690 . no
H32" H33 2.4590 . no
H33 C27 3.0420 . no
H33 H32" 2.4590 . no
H33 H29 2.4761 2_666 no
H33' H32' 2.5649 . no
H33" H51' 2.3303 . no
H33" O6 2.7303 . no
H34 O5 2.6289 . no
H34 B3 2.5041 . no
H35 C29 2.7088 . no
H35 H29 2.1699 . no
H35 H36" 2.5506 . no
H35' H36' 2.4712 . no
H35' C48 2.9038 . no
H35' H48 2.2915 . no
H35" H67 2.5781 . no
H35" C63 3.0655 . no
H35" H63" 2.5689 . no
H36 H55 2.3863 . no
H36' H9" 2.5999 1_545 no
H36' H35' 2.4712 . no
H36" H35 2.5506 . no
H36" C29 2.9128 . no
H36" H27 2.5980 2_666 no
H39 H47' 2.5508 . no
H39 H47" 2.1959 . no
H39 C47 2.5617 . no
H41 C44 2.6929 . no
H41 H44 2.1619 . no
H43 Al3 3.5238 . no
H43 H22 2.4469 . no
H43 O8 2.6746 . no
H43 B4 2.4856 . no
H44 H41 2.1619 . no
H44 C41 2.7259 . no
H44 H45 2.5370 . no
H44' H60" 2.3006 . no
H44" H24' 2.5423 . no
H44" H45' 2.4543 . no
H44" H23' 2.4223 . no
H45 C41 2.9814 . no
H45 H44 2.5370 . no
H45' H52' 2.4850 2_576 no
H45' C52 3.0429 1_455 no
H45' H44" 2.4543 . no
H45" O8 2.8838 . no
H46 B4 2.6081 . no
H46 O7 2.5209 . no
H47 H75B 2.2125 . no
H47 H75 2.5669 . no
H47 H48' 2.5376 . no
H47 C75B 2.8055 . no
H47 H12' 2.4209 . no
H47' H12' 2.5333 . no
H47' C39 2.8700 . no
H47' H39 2.5508 . no
H47" C39 2.8033 . no
H47" H76 2.4995 1_545 no
H47" H39 2.1959 . no
H47" H48" 2.4311 . no
H47" H75B 2.2251 . no
H47" C75B 3.0538 . no
H48 C35 2.9084 . no
H48 H35' 2.2915 . no
H48 C37 2.9898 . no
H48 B4 2.9657 . no
H48' H47 2.5376 . no
H48" H47" 2.4311 . no
H50 H32' 2.5093 1_545 no
H50 H52" 2.4799 . no
H50 H51" 2.4427 . no
H50' O6 2.8732 . no
H50' H21' 2.5263 . no
H50' H51' 2.4996 . no
H50" H7 2.4980 . no
H50" H52 2.5137 . no
H51 H55' 2.4252 . no
H51 H52' 2.4827 . no
H51' H50' 2.4996 . no
H51' H33" 2.3303 . no
H51' C33 2.9829 . no
H51" H52" 2.4072 . no
H51" H50 2.4427 . no
H52 H50" 2.5137 . no
H52 H9 2.5155 . no
H52 C1 2.7364 . no
H52 C2 2.9130 . no
H52' H45' 2.4850 1_655 no
H52' H54' 2.5263 . no
H52' H51 2.4827 . no
H52' C45 3.0156 1_655 no
H52' C54 3.0614 . no
H52" H51" 2.4072 . no
H52" H50 2.4799 . no
H54 H55" 2.4875 . no
H54 H56 2.4302 . no
H54' H52' 2.5263 . no
H54' H55' 2.4194 . no
H54" H11" 2.3137 . no
H54" C11 2.7633 . no
H54" H10 2.1683 . no
H54" C10 2.8288 . no
H55 O6 2.6777 . no
H55 H36 2.3863 . no
H55 H56" 2.4735 . no
H55' C51 3.0475 . no
H55' H51 2.4252 . no
H55' H54' 2.4194 . no
H55" H56 2.4155 . no
H55" H54 2.4875 . no
H56 H54 2.4302 . no
H56 H55" 2.4155 . no
H56' C10 2.9026 . no
H56' H10 2.1219 . no
H56" H55 2.4735 . no
H58 H59' 2.5044 . no
H58 H12" 2.4625 . no
H58 H12 2.5009 . no
H58 C12 2.8690 . no
H58' H60' 2.4865 . no
H58' H8" 2.5175 . no
H58" H60 2.4524 . no
H58" H59" 2.4924 . no
H58" C73A 3.0148 2_675 no
H59 C42 2.9821 . no
H59 C37 2.9270 . no
H59 H60" 2.5273 . no
H59' H12 2.5489 . no
H59' C12 2.9913 . no
H59' H58 2.5044 . no
H59" H11 2.5778 2_675 no
H59" H60 2.4242 . no
H59" H58" 2.4924 . no
H60 H58" 2.4524 . no
H60 H59" 2.4242 . no
H60' H58' 2.4865 . no
H60' H70 2.5250 1_565 no
H60" H44' 2.3006 . no
H60" H59 2.5273 . no
H62 H64" 2.4714 . no
H62 H63 2.4007 . no
H62' H63" 2.5636 . no
H62" H64 2.4605 . no
H62" C13 2.9042 . no
H62" C18 2.8423 . no
H63 H64" 2.4192 . no
H63 H62 2.4007 . no
H63' C30 3.0024 . no
H63' H64' 2.4235 . no
H63" H35" 2.5689 . no
H63" H62' 2.5636 . no
H64 H62" 2.4605 . no
H64 H21" 2.4148 . no
H64' C32 2.9751 . no
H64' C31 3.0514 . no
H64' C25 3.0935 . no
H64' C26 2.7471 . no
H64' H32 2.2002 . no
H64' H63' 2.4235 . no
H64" H62 2.4714 . no
H64" H63 2.4192 . no
H65 C13 3.0649 1_545 no
H67 H35" 2.5781 . no
H68 C40 3.0668 . no
H68 C41 3.0584 . no
H69 H72B 2.5156 2_665 no
H69 H73 2.5268 2_665 no
H69 H72 2.4284 1_545 no
H69 C72A 3.0923 2_665 no
H70 H60' 2.5250 1_545 no
H70 H23" 2.5191 1_545 no
H71 C69 3.0827 2_665 no
H71B H8 2.5595 2_675 no
H72 H69 2.4284 2_665 no
H72B H69 2.5156 2_665 no
H73 H69 2.5268 2_665 no
H73B C60 3.0622 1_645 no
H74B C23 3.0081 1_645 no
H74B H23' 2.5458 2_665 no
H75 H47 2.5669 . no
H75B H47" 2.2251 . no
H75B C47 2.6319 . no
H75B H47 2.2125 . no
H76 H47" 2.4995 2_665 no

loop_
_geom_hbond_atom_site_label_D
_geom_hbond_atom_site_label_H
_geom_hbond_atom_site_label_A
_geom_hbond_distance_DH
_geom_hbond_distance_HA
_geom_hbond_distance_DA
_geom_hbond_angle_DHA
_geom_hbond_publ_flag
C7 H7 O2 1.0000 2.5708 3.173(3) 118.56 yes
C19 H19 O4 1.0001 2.5067 3.133(2) 120.32 yes
C22 H22 O3 1.0001 2.5750 3.161(3) 117.27 yes
C46 H46 O7 1.0006 2.5209 3.299(3) 134.39 yes

loop_
_geom_torsion_atom_site_label_1
_geom_torsion_atom_site_label_2
_geom_torsion_atom_site_label_3
_geom_torsion_atom_site_label_4
_geom_torsion
_geom_torsion_site_symmetry_3
_geom_torsion_site_symmetry_4
_geom_torsion_publ_flag
O1 Al1 Al4 O4 125.93(10) . . no
O1 Al1 Al4 O5 -12.23(10) . . no
O1 Al1 Al4 O8 -120.79(10) . . no
O2 Al1 Al4 O4 -28.91(8) . . no
O2 Al1 Al4 O5 -167.06(9) . . no
O2 Al1 Al4 O8 84.38(8) . . no
O4 Al1 Al4 O5 -138.16(8) . . no
O4 Al1 Al4 O8 113.28(7) . . no
O5 Al1 Al4 O4 138.16(8) . . no
O5 Al1 Al4 O8 -108.56(8) . . no
O7 Al1 Al4 O4 -100.38(7) . . no
O7 Al1 Al4 O5 121.47(7) . . no
O7 Al1 Al4 O8 12.91(7) . . no
Al4 Al1 O1 Al2 0.25(14) . . no
Al4 Al1 O1 B1 -166.20(10) . . no
O2 Al1 O1 Al2 163.02(9) . . no
O2 Al1 O1 B1 -3.43(10) . . no
O4 Al1 O1 Al2 86.89(12) . . no
O4 Al1 O1 B1 -79.57(14) . . no
O5 Al1 O1 Al2 -8.48(9) . . no
O5 Al1 O1 B1 -174.93(10) . . no
O7 Al1 O1 Al2 -126.45(8) . . no
O7 Al1 O1 B1 67.10(11) . . no
B1 Al1 O1 Al2 166.45(15) . . no
Al4 Al1 O2 Al3 -48.83(8) . . no
Al4 Al1 O2 B1 169.57(9) . . no
O1 Al1 O2 Al3 145.06(6) . . no
O1 Al1 O2 B1 3.45(10) . . no
O4 Al1 O2 Al3 -68.85(6) . . no
O4 Al1 O2 B1 149.54(10) . . no
O7 Al1 O2 Al3 24.02(6) . . no
O7 Al1 O2 B1 -117.59(11) . . no
B1 Al1 O2 Al3 141.61(12) . . no
Al4 Al1 O4 B2 -141.41(16) . . no
O1 Al1 O4 Al4 -130.38(9) . . no
O1 Al1 O4 B2 88.21(16) . . no
O2 Al1 O4 Al4 161.18(5) . . no
O2 Al1 O4 B2 19.77(14) . . no
O5 Al1 O4 Al4 -27.97(6) . . no
O5 Al1 O4 B2 -169.38(14) . . no
O7 Al1 O4 Al4 79.29(6) . . no
O7 Al1 O4 B2 -62.12(14) . . no
B1 Al1 O4 Al4 -176.97(7) . . no
B1 Al1 O4 B2 41.62(17) . . no
Al4 Al1 O5 B3 -158.29(16) . . no
O1 Al1 O5 Al4 173.28(5) . . no
O1 Al1 O5 B3 14.98(15) . . no
O4 Al1 O5 Al4 28.29(6) . . no
O4 Al1 O5 B3 -130.00(14) . . no
O7 Al1 O5 Al4 -63.12(7) . . no
O7 Al1 O5 B3 138.58(14) . . no
B1 Al1 O5 Al4 168.64(9) . . no
B1 Al1 O5 B3 10.35(19) . . no
Al4 Al1 O7 Al3 117.42(5) . . no
Al4 Al1 O7 B4 -15.79(14) . . no
O1 Al1 O7 Al3 -88.14(7) . . no
O1 Al1 O7 B4 138.65(14) . . no
O2 Al1 O7 Al3 -23.18(6) . . no
O2 Al1 O7 B4 -156.39(15) . . no
O4 Al1 O7 Al3 73.56(6) . . no
O4 Al1 O7 B4 -59.65(14) . . no
O5 Al1 O7 Al3 155.91(6) . . no
O5 Al1 O7 B4 22.70(15) . . no
B1 Al1 O7 Al3 -54.84(7) . . no
B1 Al1 O7 B4 171.95(14) . . no
O1 Al1 B1 O2 -174.43(16) . . no
O2 Al1 B1 O1 174.43(16) . . no
O4 Al1 B1 O1 135.36(10) . . no
O4 Al1 B1 O2 -39.07(13) . . no
O5 Al1 B1 O1 7.65(15) . . no
O5 Al1 B1 O2 -166.78(10) . . no
O7 Al1 B1 O1 -123.16(10) . . no
O7 Al1 B1 O2 62.41(10) . . no
O6 Al2 O1 Al1 -2.09(9) . . no
O6 Al2 O1 B1 156.64(18) . . no
C49 Al2 O1 Al1 -115.36(10) . . no
C49 Al2 O1 B1 43.4(2) . . no
C53 Al2 O1 Al1 107.88(11) . . no
C53 Al2 O1 B1 -93.38(19) . . no
O1 Al2 O6 B3 19.7(3) . . no
C49 Al2 O6 B3 129.3(3) . . no
C53 Al2 O6 B3 -97.8(3) . . no
O1 Al2 C49 C50 53.91(16) . . no
O1 Al2 C49 C51 171.95(15) . . no
O1 Al2 C49 C52 -68.15(19) . . no
O6 Al2 C49 C50 -47.71(17) . . no
O6 Al2 C49 C51 70.34(18) . . no
O6 Al2 C49 C52 -169.77(16) . . no
C53 Al2 C49 C50 -172.46(15) . . no
C53 Al2 C49 C51 -54.42(19) . . no
C53 Al2 C49 C52 65.5(2) . . no
O1 Al2 C53 C54 91.44(19) . . no
O1 Al2 C53 C55 -151.21(16) . . no
O1 Al2 C53 C56 -35.02(19) . . no
O6 Al2 C53 C54 -165.60(17) . . no
O6 Al2 C53 C55 -48.25(19) . . no
O6 Al2 C53 C56 67.94(18) . . no
C49 Al2 C53 C54 -38.6(2) . . no
C49 Al2 C53 C55 78.72(19) . . no
C49 Al2 C53 C56 -165.09(16) . . no
O3 Al3 O2 Al1 78.59(6) . . no
O3 Al3 O2 B1 171.85(19) . . no
O7 Al3 O2 Al1 -23.40(5) . . no
O7 Al3 O2 B1 69.86(19) . . no
C57 Al3 O2 Al1 -150.83(9) . . no
C57 Al3 O2 B1 -57.6(2) . . no
O2 Al3 O3 B2 -38.98(17) . . no
O7 Al3 O3 B2 45.57(17) . . no
C57 Al3 O3 B2 -173.15(16) . . no
O2 Al3 O7 Al1 24.40(6) . . no
O2 Al3 O7 B4 155.20(14) . . no
O3 Al3 O7 Al1 -71.96(7) . . no
O3 Al3 O7 B4 58.85(15) . . no
C57 Al3 O7 Al1 150.45(10) . . no
C57 Al3 O7 B4 -78.75(17) . . no
O2 Al3 C57 C58 -7.3(2) . . no
O2 Al3 C57 C59 115.76(18) . . no
O2 Al3 C57 C60 -124.50(16) . . no
O3 Al3 C57 C58 114.47(16) . . no
O3 Al3 C57 C59 -122.49(17) . . no
O3 Al3 C57 C60 -2.7(2) . . no
O7 Al3 C57 C58 -113.52(16) . . no
O7 Al3 C57 C59 9.5(2) . . no
O7 Al3 C57 C60 129.26(15) . . no
Al1 Al4 O4 B2 136.54(16) . . no
O5 Al4 O4 Al1 27.53(5) . . no
O5 Al4 O4 B2 164.07(15) . . no
O8 Al4 O4 Al1 -68.93(7) . . no
O8 Al4 O4 B2 67.61(15) . . no
C61 Al4 O4 Al1 162.82(8) . . no
C61 Al4 O4 B2 -60.64(17) . . no
Al1 Al4 O5 B3 156.16(18) . . no
O4 Al4 O5 Al1 -28.28(5) . . no
O4 Al4 O5 B3 127.88(16) . . no
O8 Al4 O5 Al1 72.30(7) . . no
O8 Al4 O5 B3 -131.53(16) . . no
C61 Al4 O5 Al1 -153.20(10) . . no
C61 Al4 O5 B3 3.0(2) . . no
Al1 Al4 O8 B4 -12.68(18) . . no
O4 Al4 O8 B4 28.40(19) . . no
O5 Al4 O8 B4 -53.55(19) . . no
C61 Al4 O8 B4 161.27(18) . . no
O4 Al4 C61 C62 56.70(18) . . no
O4 Al4 C61 C63 174.94(18) . . no
O4 Al4 C61 C64 -64.1(2) . . no
O5 Al4 C61 C62 164.88(13) . . no
O5 Al4 C61 C63 -76.9(2) . . no
O5 Al4 C61 C64 44.1(2) . . no
O8 Al4 C61 C62 -65.84(17) . . no
O8 Al4 C61 C63 52.4(2) . . no
O8 Al4 C61 C64 173.41(19) . . no
Al1 O1 B1 O2 4.69(14) . . no
Al1 O1 B1 C1 -174.6(2) . . no
Al2 O1 B1 Al1 -162.95(18) . . no
Al2 O1 B1 O2 -158.26(12) . . no
Al2 O1 B1 C1 22.5(3) . . no
Al1 O2 B1 O1 -4.55(13) . . no
Al1 O2 B1 C1 174.80(17) . . no
Al3 O2 B1 Al1 -94.12(17) . . no
Al3 O2 B1 O1 -98.67(19) . . no
Al3 O2 B1 C1 80.7(3) . . no
Al3 O3 B2 O4 -20.0(3) . . no
Al3 O3 B2 C13 159.32(15) . . no
Al1 O4 B2 O3 29.2(2) . . no
Al1 O4 B2 C13 -150.13(14) . . no
Al4 O4 B2 O3 -95.8(2) . . no
Al4 O4 B2 C13 84.8(2) . . no
Al1 O5 B3 O6 -6.9(2) . . no
Al1 O5 B3 C25 172.65(12) . . no
Al4 O5 B3 O6 -155.95(13) . . no
Al4 O5 B3 C25 23.6(3) . . no
Al2 O6 B3 O5 -16.8(4) . . no
Al2 O6 B3 C25 163.66(17) . . no
Al1 O7 B4 O8 12.6(2) . . no
Al1 O7 B4 C37 -169.19(14) . . no
Al3 O7 B4 O8 -105.75(18) . . no
Al3 O7 B4 C37 72.4(2) . . no
Al4 O8 B4 O7 4.8(3) . . no
Al4 O8 B4 C37 -173.31(15) . . no
C6 C1 C2 C3 1.0(3) . . no
C6 C1 C2 C7 -178.4(2) . . no
B1 C1 C2 C3 -171.3(2) . . no
B1 C1 C2 C7 9.4(3) . . no
C2 C1 C6 C5 -1.9(3) . . no
C2 C1 C6 C10 -179.4(2) . . no
B1 C1 C6 C5 170.0(2) . . no
B1 C1 C6 C10 -7.5(3) . . no
C2 C1 B1 O1 -123.2(2) . . no
C2 C1 B1 O2 57.7(3) . . no
C6 C1 B1 O1 64.8(3) . . no
C6 C1 B1 O2 -114.4(2) . . no
C1 C2 C3 C4 0.5(4) . . no
C7 C2 C3 C4 179.9(3) . . no
C1 C2 C7 C8 -110.6(3) . . no
C1 C2 C7 C9 124.6(2) . . no
C3 C2 C7 C8 70.0(3) . . no
C3 C2 C7 C9 -54.7(3) . . no
C2 C3 C4 C5 -1.1(5) . . no
C3 C4 C5 C6 0.1(4) . . no
C4 C5 C6 C1 1.4(4) . . no
C4 C5 C6 C10 178.9(2) . . no
C1 C6 C10 C11 -158.0(2) . . no
C1 C6 C10 C12 77.3(3) . . no
C5 C6 C10 C11 24.6(3) . . no
C5 C6 C10 C12 -100.2(3) . . no
C18 C13 C14 C15 1.6(3) . . no
C18 C13 C14 C19 -177.14(18) . . no
B2 C13 C14 C15 -179.26(19) . . no
B2 C13 C14 C19 2.0(3) . . no
C14 C13 C18 C17 -1.6(3) . . no
C14 C13 C18 C22 176.53(18) . . no
B2 C13 C18 C17 179.25(19) . . no
B2 C13 C18 C22 -2.6(3) . . no
C14 C13 B2 O3 -124.8(2) . . no
C14 C13 B2 O4 54.5(3) . . no
C18 C13 B2 O3 54.3(3) . . no
C18 C13 B2 O4 -126.3(2) . . no
C13 C14 C15 C16 -0.4(3) . . no
C19 C14 C15 C16 178.4(2) . . no
C13 C14 C19 C20 130.1(2) . . no
C13 C14 C19 C21 -105.5(2) . . no
C15 C14 C19 C20 -48.7(3) . . no
C15 C14 C19 C21 75.8(2) . . no
C14 C15 C16 C17 -0.8(4) . . no
C15 C16 C17 C18 0.8(4) . . no
C16 C17 C18 C13 0.4(3) . . no
C16 C17 C18 C22 -177.7(2) . . no
C13 C18 C22 C23 -94.8(2) . . no
C13 C18 C22 C24 141.4(2) . . no
C17 C18 C22 C23 83.3(3) . . no
C17 C18 C22 C24 -40.4(3) . . no
C30 C25 C26 C27 -1.3(3) . . no
C30 C25 C26 C31 176.2(2) . . no
B3 C25 C26 C27 -176.6(2) . . no
B3 C25 C26 C31 0.9(3) . . no
C26 C25 C30 C29 0.6(3) . . no
C26 C25 C30 C34 -174.6(2) . . no
B3 C25 C30 C29 175.9(2) . . no
B3 C25 C30 C34 0.7(3) . . no
C26 C25 B3 O5 -111.9(2) . . no
C26 C25 B3 O6 67.7(3) . . no
C30 C25 B3 O5 72.8(3) . . no
C30 C25 B3 O6 -107.6(2) . . no
C25 C26 C27 C28 1.0(3) . . no
C31 C26 C27 C28 -176.5(2) . . no
C25 C26 C31 C32 142.3(2) . . no
C25 C26 C31 C33 -94.3(2) . . no
C27 C26 C31 C32 -40.3(3) . . no
C27 C26 C31 C33 83.1(2) . . no
C26 C27 C28 C29 -0.2(4) . . no
C27 C28 C29 C30 -0.5(4) . . no
C28 C29 C30 C25 0.3(4) . . no
C28 C29 C30 C34 175.6(2) . . no
C25 C30 C34 C35 -134.1(2) . . no
C25 C30 C34 C36 102.2(2) . . no
C29 C30 C34 C35 50.7(3) . . no
C29 C30 C34 C36 -73.0(3) . . no
C42 C37 C38 C39 -0.8(3) . . no
C42 C37 C38 C46 -177.4(2) . . no
B4 C37 C38 C39 178.6(2) . . no
B4 C37 C38 C46 2.0(3) . . no
C38 C37 C42 C41 0.1(3) . . no
C38 C37 C42 C43 179.6(2) . . no
B4 C37 C42 C41 -179.3(2) . . no
B4 C37 C42 C43 0.2(3) . . no
C38 C37 B4 O7 66.4(3) . . no
C38 C37 B4 O8 -115.6(3) . . no
C42 C37 B4 O7 -114.2(2) . . no
C42 C37 B4 O8 63.8(3) . . no
C37 C38 C39 C40 0.4(4) . . no
C46 C38 C39 C40 177.1(2) . . no
C37 C38 C46 C47 -152.4(3) . . no
C37 C38 C46 C48 84.2(3) . . no
C39 C38 C46 C47 31.0(4) . . no
C39 C38 C46 C48 -92.4(3) . . no
C38 C39 C40 C41 0.6(4) . . no
C39 C40 C41 C42 -1.2(4) . . no
C40 C41 C42 C37 0.9(4) . . no
C40 C41 C42 C43 -178.6(2) . . no
C37 C42 C43 C44 136.3(2) . . no
C37 C42 C43 C45 -99.4(3) . . no
C41 C42 C43 C44 -44.2(3) . . no
C41 C42 C43 C45 80.1(3) . . no
C70 C65 C66 C67 -0.3(8) . . no
C66 C65 C70 C69 -0.9(9) . . no
C65 C66 C67 C68 0.3(9) . . no
C66 C67 C68 C69 0.9(10) . . no
C67 C68 C69 C70 -2.1(12) . . no
C68 C69 C70 C65 2.1(11) . . no
C76B C71B C72B C73B 0.0(14) . . no
C72B C71B C76B C75B -0.1(13) . . no
C71B C72B C73B C74B 0.1(16) . . no
C72B C73B C74B C75B 0.0(16) . . no
C73B C74B C75B C76B 0.0(13) . . no
C74B C75B C76B C71B 0.1(13) . . no
C79 C77 C78 C79 0.0(4) . 2_566 no
C78 C77 C79 C78 0.0(4) . 2_566 no
C77 C78 C79 C77 0.0(4) 2_566 2_566 no
